data_2017853
loop_
_publ_author_name
'Johnston, Dean H.'
'Brown, Chris M.'
'Yu, Andrew S.'
'Gallucci, Judith C.'

_publ_section_title
;
 A low-temperature phase of bis(tetrabutylammonium)
 octa-\m~3~-chlorido-hexachlorido-<i>octahedro</i>-hexatungstate
;
_journal_coeditor_code MX3029
_journal_issue 10
_journal_name_full 'Acta Crystallographica Section C'
_journal_page_first m303
_journal_page_last m306
_journal_paper_doi 10.1107/S0108270110037017
_journal_volume 66
_journal_year 2010
_chemical_formula_iupac '(C16 H36 N)2 [W6 Cl14]'
_chemical_formula_moiety '2(C16 H36 N +), Cl14 W6 2-'
_chemical_formula_sum 'C32 H72 Cl14 N2 W6'
_chemical_formula_weight 2084.32
_chemical_name_common 'tungsten chloride cluster'
_chemical_name_systematic
;
bis(tetrabutylammonium)
octa-\m~3~-chlorido-hexachlorido-<i>octahedro</i>-hexatungstate
;
_space_group_IT_number 14
_symmetry_cell_setting monoclinic
_symmetry_space_group_name_Hall '-P 2ybc'
_symmetry_space_group_name_H-M 'P 1 21/c 1'
_atom_sites_solution_hydrogens geom
_atom_sites_solution_primary direct
_atom_sites_solution_secondary difmap
_cell_angle_alpha 90
_cell_angle_beta 112.4150(10)
_cell_angle_gamma 90
_cell_formula_units_Z 4
_cell_length_a 22.3152(2)
_cell_length_b 11.72200(10)
_cell_length_c 22.27860(10)
_cell_measurement_reflns_used 12939
_cell_measurement_temperature 150(2)
_cell_measurement_theta_max 27.485
_cell_measurement_theta_min 2.037
_cell_volume 5387.31(8)
_computing_cell_refinement 'SCALEPACK (Otwinowski & Minor, 1997)'
_computing_data_collection 'COLLECT (Nonius, 2000)'
_computing_data_reduction 'DENZO and SCALEPACK (Otwinowski & Minor, 1997)'
_computing_molecular_graphics
;
ORTEP-3 for Windows (Farrugia, 1997),
Mercury (Macrae <i>et al.</i>, 2008), POV-RAY (Cason, 2004)
;
_computing_publication_material 'WinGX publication routines (Farrugia, 1999)'
_computing_structure_refinement 'SHELXL97 (Sheldrick, 2008)'
_computing_structure_solution 'SHELXS97 (Sheldrick, 2008)'
_diffrn_ambient_temperature 150(2)
_diffrn_detector_area_resol_mean 9
_diffrn_measured_fraction_theta_full 0.997
_diffrn_measured_fraction_theta_max 0.997
_diffrn_measurement_device '95mm CCD camera on \k-goniostat'
_diffrn_measurement_device_type 'Nonius KappaCCD'
_diffrn_measurement_method '\f and \w scans'
_diffrn_radiation_monochromator graphite
_diffrn_radiation_type MoK\a
_diffrn_radiation_wavelength 0.71073
_diffrn_reflns_av_R_equivalents 0.0856
_diffrn_reflns_av_sigmaI/netI 0.0462
_diffrn_reflns_limit_h_max 28
_diffrn_reflns_limit_h_min -28
_diffrn_reflns_limit_k_max 15
_diffrn_reflns_limit_k_min -15
_diffrn_reflns_limit_l_max 28
_diffrn_reflns_limit_l_min -28
_diffrn_reflns_number 137050
_diffrn_reflns_reduction_process
;
Scaled and merged with SADABS and XPREP (Bruker, 2008)
;
_diffrn_reflns_theta_full 27.52
_diffrn_reflns_theta_max 27.52
_diffrn_reflns_theta_min 2.53
_exptl_absorpt_coefficient_mu 13.479
_exptl_absorpt_correction_T_max 0.7456
_exptl_absorpt_correction_T_min 0.4844
_exptl_absorpt_correction_type multi-scan
_exptl_absorpt_process_details '(SADABS; Bruker, 2008)'
_exptl_crystal_colour yellow
_exptl_crystal_density_diffrn 2.57
_exptl_crystal_density_method 'not measured'
_exptl_crystal_description chunk
_exptl_crystal_F_000 3840
_exptl_crystal_size_max 0.31
_exptl_crystal_size_mid 0.27
_exptl_crystal_size_min 0.23
_refine_diff_density_max 1.198
_refine_diff_density_min -1.691
_refine_ls_extinction_method none
_refine_ls_goodness_of_fit_ref 1.074
_refine_ls_hydrogen_treatment constr
_refine_ls_matrix_type full
_refine_ls_number_parameters 515
_refine_ls_number_reflns 12352
_refine_ls_number_restraints 148
_refine_ls_restrained_S_all 1.069
_refine_ls_R_factor_all 0.0551
_refine_ls_R_factor_gt 0.0307
_refine_ls_shift/su_max 0.001
_refine_ls_shift/su_mean 0.000
_refine_ls_structure_factor_coef Fsqd
_refine_ls_weighting_details 'w=1/[\s^2^(Fo^2^)+(0.0257P)^2^+0.5516P] where P=(Fo^2^+2Fc^2^)/3'
_refine_ls_weighting_scheme calc
_refine_ls_wR_factor_gt 0.0487
_refine_ls_wR_factor_ref 0.0536
_reflns_number_gt 9499
_reflns_number_total 12352
_reflns_threshold_expression I>2\s(I)
_cod_data_source_file mx3029.cif
_cod_data_source_block I_150K
_cod_original_cell_volume 5387.31(7)
_cod_original_sg_symbol_H-M 'P 21/c'
_cod_database_code 2017853
_cod_database_fobs_code 2017853

loop_
_space_group_symop_operation_xyz
'x, y, z'
'-x, y+1/2, -z+1/2'
'-x, -y, -z'
'x, -y-1/2, z-1/2'

loop_
_atom_site_type_symbol
_atom_site_label
_atom_site_fract_x
_atom_site_fract_y
_atom_site_fract_z
_atom_site_U_iso_or_equiv
_atom_site_adp_type
_atom_site_calc_flag
_atom_site_refinement_flags
_atom_site_occupancy
_atom_site_disorder_assembly
_atom_site_disorder_group
W W1 0.062410(10) 0.422481(19) 0.066914(10) 0.01082(5) Uani d . 1 . .
W W2 -0.000429(10) 0.613152(19) 0.057738(10) 0.01117(5) Uani d . 1 . .
W W3 -0.064400(10) 0.423422(19) 0.016818(10) 0.01086(5) Uani d . 1 . .
Cl Cl1 0.14602(6) 0.32756(12) 0.15623(6) 0.0206(3) Uani d . 1 . .
Cl Cl2 0.00190(6) 0.75560(12) 0.13779(6) 0.0218(3) Uani d . 1 . .
Cl Cl3 -0.15157(6) 0.32924(12) 0.03771(6) 0.0193(3) Uani d . 1 . .
Cl Cl4 -0.00262(6) 0.45944(12) 0.13495(6) 0.0161(3) Uani d . 1 . .
Cl Cl5 0.12036(6) 0.60846(11) 0.10193(6) 0.0142(3) Uani d . 1 . .
Cl Cl6 -0.00059(6) 0.24393(11) 0.02466(6) 0.0156(3) Uani d . 1 . .
Cl Cl7 0.12143(6) 0.38916(11) -0.00662(6) 0.0144(3) Uani d . 1 . .
W W4 0.488900(10) 0.865237(19) 0.037565(10) 0.01246(6) Uani d . 1 . .
W W5 0.555949(10) 1.05123(2) 0.080045(10) 0.01317(6) Uani d . 1 . .
W W6 0.430835(10) 1.063373(19) 0.014454(10) 0.01212(5) Uani d . 1 . .
Cl Cl8 0.47659(7) 0.68889(13) 0.08856(7) 0.0268(4) Uani d . 1 . .
Cl Cl9 0.63157(7) 1.11536(15) 0.18472(7) 0.0321(4) Uani d . 1 . .
Cl Cl10 0.33893(6) 1.14388(13) 0.03308(7) 0.0225(3) Uani d . 1 . .
Cl Cl11 0.50183(6) 0.76171(12) -0.05457(6) 0.0194(3) Uani d . 1 . .
Cl Cl12 0.60857(6) 0.85873(12) 0.09836(6) 0.0190(3) Uani d . 1 . .
Cl Cl13 0.36975(6) 0.88193(12) -0.02733(6) 0.0164(3) Uani d . 1 . .
Cl Cl14 0.47631(6) 0.98205(12) 0.12580(6) 0.0180(3) Uani d . 1 . .
N N1 0.34302(19) 0.4721(4) 0.13039(19) 0.0169(11) Uani d D 1 A .
C C1 0.3137(3) 0.4096(5) 0.1725(3) 0.0198(13) Uani d D 1 . .
H H1A 0.2694 0.4393 0.1622 0.024 Uiso calc R 1 . .
H H1B 0.3396 0.4283 0.2185 0.024 Uiso calc R 1 . .
C C2 0.3099(3) 0.2799(5) 0.1654(3) 0.0241(14) Uani d D 1 . .
H H2A 0.2705 0.2585 0.1276 0.029 Uiso calc R 1 . .
H H2B 0.3481 0.2513 0.1578 0.029 Uiso calc R 1 . .
C C3 0.3078(3) 0.2261(5) 0.2267(3) 0.0290(15) Uani d D 1 . .
H H3A 0.3511 0.2332 0.2620 0.035 Uiso calc R 1 . .
H H3B 0.2765 0.2686 0.2399 0.035 Uiso calc R 1 . .
C C4 0.2887(3) 0.1019(6) 0.2182(3) 0.049(2) Uani d D 1 . .
H H4A 0.2879 0.0720 0.2589 0.073 Uiso calc R 1 . .
H H4B 0.3201 0.0588 0.2062 0.073 Uiso calc R 1 . .
H H4C 0.2455 0.0943 0.1838 0.073 Uiso calc R 1 . .
C C5 0.2989(2) 0.4548(5) 0.0596(2) 0.0181(13) Uani d D 1 . .
H H5A 0.2546 0.4783 0.0542 0.022 Uiso calc R 1 . .
H H5B 0.2975 0.3722 0.0500 0.022 Uiso calc R 1 . .
C C6 0.3172(2) 0.5182(5) 0.0087(2) 0.0209(14) Uani d D 1 . .
H H6A 0.2766 0.5398 -0.0277 0.025 Uiso calc R 1 . .
H H6B 0.3396 0.5897 0.0286 0.025 Uiso calc R 1 . .
C C7 0.3600(3) 0.4538(5) -0.0193(3) 0.0275(15) Uani d D 1 . .
H H7A 0.4040 0.4453 0.0147 0.033 Uiso calc R 1 . .
H H7B 0.3420 0.3765 -0.0327 0.033 Uiso calc R 1 . .
C C8 0.3645(3) 0.5158(6) -0.0772(3) 0.0394(18) Uani d D 1 . .
H H8A 0.3912 0.4713 -0.0948 0.059 Uiso calc R 1 . .
H H8B 0.3842 0.5909 -0.0636 0.059 Uiso calc R 1 . .
H H8C 0.3209 0.5251 -0.1107 0.059 Uiso calc R 1 . .
C C9 0.3491(2) 0.5973(4) 0.1492(3) 0.0175(13) Uani d D 1 . .
H H9A 0.3713 0.6373 0.1244 0.021 Uiso calc R 1 . .
H H9B 0.3772 0.6035 0.1958 0.021 Uiso calc R 1 . .
C C10 0.2856(2) 0.6591(5) 0.1380(3) 0.0210(14) Uani d D 1 . .
H H10A 0.2654 0.6262 0.1666 0.025 Uiso calc R 1 . .
H H10B 0.2554 0.6480 0.0924 0.025 Uiso calc R 1 . .
C C11 0.2972(3) 0.7865(5) 0.1519(3) 0.0255(15) Uani d D 1 . .
H H11A 0.2571 0.8216 0.1525 0.031 Uiso calc R 1 . .
H H11B 0.3317 0.7968 0.1955 0.031 Uiso calc R 1 . .
C C12 0.3168(3) 0.8483(5) 0.1019(3) 0.0366(17) Uani d D 1 . .
H H12A 0.3235 0.9294 0.1131 0.055 Uiso calc R 1 . .
H H12B 0.2825 0.8398 0.0588 0.055 Uiso calc R 1 . .
H H12C 0.3571 0.8153 0.1018 0.055 Uiso calc R 1 . .
C C13 0.4102(2) 0.4276(5) 0.1412(2) 0.0219(14) Uani d DU 1 . .
H H13A 0.4322 0.4841 0.1237 0.033 Uiso calc PR 0.616(10) A 1
H H13B 0.4055 0.3564 0.1159 0.033 Uiso calc PR 0.616(10) A 1
H H13C 0.4252 0.4637 0.1092 0.033 Uiso calc PR 0.384(10) A 2
H H13D 0.4075 0.3443 0.1331 0.033 Uiso calc PR 0.384(10) A 2
C C14 0.4543(5) 0.4028(10) 0.2127(5) 0.019(3) Uani d PDU 0.616(10) A 1
H H14A 0.4618 0.4744 0.2381 0.023 Uiso calc PR 0.616(10) A 1
H H14B 0.4322 0.3483 0.2314 0.023 Uiso calc PR 0.616(10) A 1
C C15 0.5188(6) 0.3534(12) 0.2181(12) 0.024(4) Uani d PDU 0.616(10) A 1
H H15A 0.5107 0.2829 0.1917 0.029 Uiso calc PR 0.616(10) A 1
H H15B 0.5435 0.3318 0.2639 0.029 Uiso calc PR 0.616(10) A 1
C C16 0.5600(4) 0.4332(9) 0.1963(5) 0.038(3) Uani d PDU 0.616(10) A 1
H H16A 0.5999 0.3941 0.1995 0.058 Uiso calc PR 0.616(10) A 1
H H16B 0.5710 0.5010 0.2242 0.058 Uiso calc PR 0.616(10) A 1
H H16C 0.5358 0.4563 0.1512 0.058 Uiso calc PR 0.616(10) A 1
C C14A 0.4607(8) 0.4504(16) 0.2102(7) 0.027(5) Uani d PDU 0.384(10) A 2
H H14C 0.4731 0.5320 0.2148 0.032 Uiso calc PR 0.384(10) A 2
H H14D 0.4420 0.4320 0.2428 0.032 Uiso calc PR 0.384(10) A 2
C C15A 0.5203(9) 0.3766(19) 0.2217(18) 0.031(7) Uani d PDU 0.384(10) A 2
H H15C 0.5355 0.3887 0.1858 0.038 Uiso calc PR 0.384(10) A 2
H H15D 0.5555 0.4006 0.2626 0.038 Uiso calc PR 0.384(10) A 2
C C16A 0.5066(8) 0.2503(14) 0.2259(8) 0.047(6) Uani d PDU 0.384(10) A 2
H H16D 0.5461 0.2063 0.2330 0.070 Uiso calc PR 0.384(10) A 2
H H16E 0.4723 0.2258 0.1853 0.070 Uiso calc PR 0.384(10) A 2
H H16F 0.4927 0.2376 0.2621 0.070 Uiso calc PR 0.384(10) A 2
N N2 0.14102(19) 0.5121(4) 0.3565(2) 0.0143(10) Uani d . 1 . .
C C17 0.1520(2) 0.3964(4) 0.3315(2) 0.0156(12) Uani d . 1 . .
H H17A 0.1251 0.3395 0.3425 0.019 Uiso calc R 1 . .
H H17B 0.1360 0.4004 0.2835 0.019 Uiso calc R 1 . .
C C18 0.2212(2) 0.3532(5) 0.3566(3) 0.0228(14) Uani d . 1 . .
H H18A 0.2411 0.3628 0.4043 0.027 Uiso calc R 1 . .
H H18B 0.2467 0.3983 0.3372 0.027 Uiso calc R 1 . .
C C19 0.2224(3) 0.2268(5) 0.3393(3) 0.0207(14) Uani d . 1 . .
H H19A 0.2679 0.2035 0.3497 0.025 Uiso calc R 1 . .
H H19B 0.1987 0.2175 0.2919 0.025 Uiso calc R 1 . .
C C20 0.1923(3) 0.1469(5) 0.3748(3) 0.0284(15) Uani d . 1 . .
H H20A 0.1941 0.0681 0.3609 0.043 Uiso calc R 1 . .
H H20B 0.1471 0.1686 0.3644 0.043 Uiso calc R 1 . .
H H20C 0.2166 0.1530 0.4217 0.043 Uiso calc R 1 . .
C C21 0.1638(2) 0.5128(5) 0.4303(2) 0.0174(13) Uani d . 1 . .
H H21A 0.2116 0.5050 0.4489 0.021 Uiso calc R 1 . .
H H21B 0.1532 0.5881 0.4438 0.021 Uiso calc R 1 . .
C C22 0.1356(3) 0.4211(5) 0.4601(2) 0.0258(15) Uani d . 1 . .
H H22A 0.1481 0.3449 0.4496 0.031 Uiso calc R 1 . .
H H22B 0.0877 0.4262 0.4414 0.031 Uiso calc R 1 . .
C C23 0.1605(3) 0.4359(5) 0.5340(3) 0.0247(14) Uani d . 1 . .
H H23A 0.1497 0.3665 0.5531 0.030 Uiso calc R 1 . .
H H23B 0.2084 0.4425 0.5512 0.030 Uiso calc R 1 . .
C C24 0.1331(3) 0.5390(5) 0.5559(3) 0.0372(17) Uani d . 1 . .
H H24A 0.1511 0.5426 0.6035 0.056 Uiso calc R 1 . .
H H24B 0.0858 0.5324 0.5402 0.056 Uiso calc R 1 . .
H H24C 0.1447 0.6085 0.5384 0.056 Uiso calc R 1 . .
C C25 0.0685(2) 0.5332(5) 0.3238(2) 0.0164(13) Uani d . 1 . .
H H25A 0.0561 0.5253 0.2764 0.020 Uiso calc R 1 . .
H H25B 0.0459 0.4719 0.3375 0.020 Uiso calc R 1 . .
C C26 0.0430(2) 0.6466(5) 0.3364(3) 0.0208(14) Uani d . 1 . .
H H26A 0.0662 0.7096 0.3249 0.025 Uiso calc R 1 . .
H H26B 0.0506 0.6534 0.3830 0.025 Uiso calc R 1 . .
C C27 -0.0290(3) 0.6550(5) 0.2960(3) 0.0238(14) Uani d . 1 . .
H H27A -0.0361 0.6420 0.2498 0.029 Uiso calc R 1 . .
H H27B -0.0438 0.7333 0.2997 0.029 Uiso calc R 1 . .
C C28 -0.0699(3) 0.5705(5) 0.3157(3) 0.0391(18) Uani d . 1 . .
H H28A -0.1156 0.5800 0.2874 0.059 Uiso calc R 1 . .
H H28B -0.0644 0.5845 0.3608 0.059 Uiso calc R 1 . .
H H28C -0.0561 0.4926 0.3115 0.059 Uiso calc R 1 . .
C C29 0.1801(3) 0.6055(5) 0.3410(2) 0.0183(13) Uani d . 1 . .
H H29A 0.1742 0.6770 0.3617 0.022 Uiso calc R 1 . .
H H29B 0.2266 0.5848 0.3610 0.022 Uiso calc R 1 . .
C C30 0.1635(3) 0.6293(5) 0.2693(2) 0.0213(14) Uani d . 1 . .
H H30A 0.1164 0.6431 0.2474 0.026 Uiso calc R 1 . .
H H30B 0.1748 0.5621 0.2488 0.026 Uiso calc R 1 . .
C C31 0.2008(3) 0.7333(5) 0.2615(3) 0.0282(15) Uani d . 1 . .
H H31A 0.2477 0.7191 0.2852 0.034 Uiso calc R 1 . .
H H31B 0.1931 0.7421 0.2150 0.034 Uiso calc R 1 . .
C C32 0.1835(3) 0.8431(5) 0.2856(3) 0.049(2) Uani d . 1 . .
H H32A 0.2097 0.9052 0.2788 0.074 Uiso calc R 1 . .
H H32B 0.1921 0.8363 0.3320 0.074 Uiso calc R 1 . .
H H32C 0.1375 0.8595 0.2616 0.074 Uiso calc R 1 . .

loop_
_atom_site_aniso_label
_atom_site_aniso_U_11
_atom_site_aniso_U_22
_atom_site_aniso_U_33
_atom_site_aniso_U_12
_atom_site_aniso_U_13
_atom_site_aniso_U_23
W1 0.00963(11) 0.01247(12) 0.00929(11) 0.00084(9) 0.00242(9) 0.00115(9)
W2 0.01083(11) 0.01222(12) 0.01014(11) 0.00045(9) 0.00363(9) -0.00092(9)
W3 0.00956(11) 0.01235(12) 0.01035(11) -0.00023(9) 0.00344(9) 0.00087(9)
Cl1 0.0169(7) 0.0255(9) 0.0162(7) 0.0042(6) 0.0027(6) 0.0075(6)
Cl2 0.0238(8) 0.0215(8) 0.0176(7) 0.0042(6) 0.0050(6) -0.0077(6)
Cl3 0.0151(7) 0.0208(8) 0.0228(8) -0.0018(6) 0.0080(6) 0.0059(6)
Cl4 0.0172(7) 0.0213(8) 0.0106(7) 0.0010(6) 0.0062(6) 0.0020(6)
Cl5 0.0107(6) 0.0165(8) 0.0124(7) -0.0024(6) 0.0012(5) -0.0030(6)
Cl6 0.0155(7) 0.0121(7) 0.0172(7) 0.0003(6) 0.0040(6) 0.0021(6)
Cl7 0.0108(7) 0.0161(7) 0.0167(7) 0.0025(6) 0.0055(5) -0.0008(6)
W4 0.01252(12) 0.01421(13) 0.01126(12) -0.00061(10) 0.00522(9) 0.00229(9)
W5 0.01240(12) 0.01827(13) 0.00806(11) -0.00306(10) 0.00304(9) -0.00097(9)
W6 0.01145(11) 0.01473(13) 0.01100(11) -0.00027(10) 0.00522(9) 0.00060(10)
Cl8 0.0273(8) 0.0205(8) 0.0369(9) 0.0013(7) 0.0171(7) 0.0135(7)
Cl9 0.0308(9) 0.0485(11) 0.0118(7) -0.0179(8) 0.0022(6) -0.0066(7)
Cl10 0.0202(8) 0.0250(9) 0.0266(8) 0.0043(7) 0.0136(6) 0.0010(7)
Cl11 0.0214(8) 0.0151(8) 0.0244(8) -0.0034(6) 0.0120(6) -0.0057(6)
Cl12 0.0132(7) 0.0227(8) 0.0190(7) 0.0035(6) 0.0037(6) 0.0089(6)
Cl13 0.0108(7) 0.0215(8) 0.0163(7) -0.0039(6) 0.0043(6) -0.0005(6)
Cl14 0.0199(7) 0.0263(8) 0.0088(7) -0.0026(6) 0.0068(6) 0.0011(6)
N1 0.014(2) 0.020(3) 0.019(3) -0.004(2) 0.008(2) -0.004(2)
C1 0.023(3) 0.024(4) 0.016(3) -0.004(3) 0.012(3) 0.000(3)
C2 0.037(4) 0.021(4) 0.021(3) -0.001(3) 0.019(3) -0.004(3)
C3 0.034(4) 0.034(4) 0.025(4) 0.000(3) 0.018(3) 0.003(3)
C4 0.075(6) 0.035(5) 0.043(5) -0.007(4) 0.030(4) 0.004(4)
C5 0.013(3) 0.024(4) 0.013(3) -0.001(3) -0.001(2) -0.007(3)
C6 0.022(3) 0.027(4) 0.010(3) -0.004(3) 0.001(2) 0.001(3)
C7 0.031(4) 0.034(4) 0.020(3) 0.000(3) 0.013(3) 0.001(3)
C8 0.043(4) 0.054(5) 0.026(4) -0.006(4) 0.019(3) 0.004(4)
C9 0.009(3) 0.026(4) 0.015(3) -0.003(3) 0.001(2) 0.000(3)
C10 0.013(3) 0.026(4) 0.024(3) -0.001(3) 0.007(3) -0.002(3)
C11 0.026(3) 0.029(4) 0.025(3) -0.001(3) 0.012(3) -0.003(3)
C12 0.037(4) 0.029(4) 0.054(5) 0.006(3) 0.029(4) 0.006(4)
C13 0.015(3) 0.034(4) 0.018(3) 0.006(3) 0.008(2) -0.002(3)
C14 0.018(5) 0.023(7) 0.015(5) -0.004(5) 0.006(4) -0.004(5)
C15 0.024(6) 0.022(8) 0.024(8) 0.009(5) 0.008(5) -0.005(6)
C16 0.019(5) 0.051(8) 0.040(7) -0.001(5) 0.004(5) 0.006(6)
C14A 0.018(8) 0.036(11) 0.021(8) -0.002(8) 0.003(6) 0.000(9)
C15A 0.031(10) 0.049(12) 0.009(11) 0.011(9) 0.001(8) -0.004(11)
C16A 0.050(12) 0.046(11) 0.041(11) 0.023(10) 0.013(9) 0.002(10)
N2 0.018(2) 0.013(3) 0.012(2) 0.001(2) 0.005(2) 0.000(2)
C17 0.016(3) 0.016(3) 0.013(3) 0.004(2) 0.003(2) -0.002(2)
C18 0.016(3) 0.022(4) 0.029(4) 0.001(3) 0.009(3) 0.002(3)
C19 0.021(3) 0.020(4) 0.019(3) 0.005(3) 0.006(3) 0.002(3)
C20 0.039(4) 0.019(4) 0.029(4) 0.012(3) 0.015(3) 0.009(3)
C21 0.022(3) 0.020(3) 0.006(3) -0.004(3) 0.001(2) -0.004(2)
C22 0.042(4) 0.024(4) 0.012(3) -0.009(3) 0.012(3) 0.001(3)
C23 0.023(3) 0.025(4) 0.026(3) 0.001(3) 0.009(3) 0.011(3)
C24 0.049(4) 0.039(5) 0.029(4) 0.005(4) 0.022(3) 0.004(3)
C25 0.013(3) 0.019(3) 0.016(3) 0.003(2) 0.005(2) 0.003(3)
C26 0.021(3) 0.019(3) 0.023(3) 0.002(3) 0.010(3) -0.004(3)
C27 0.024(3) 0.020(4) 0.025(3) 0.009(3) 0.007(3) -0.004(3)
C28 0.019(3) 0.029(4) 0.060(5) 0.002(3) 0.005(3) -0.001(4)
C29 0.024(3) 0.018(3) 0.014(3) -0.002(3) 0.008(3) 0.001(3)
C30 0.029(3) 0.019(3) 0.018(3) -0.006(3) 0.010(3) -0.004(3)
C31 0.029(4) 0.033(4) 0.023(3) -0.007(3) 0.010(3) 0.004(3)
C32 0.077(6) 0.023(4) 0.061(5) -0.007(4) 0.041(5) 0.002(4)

loop_
_atom_type_symbol
_atom_type_description
_atom_type_scat_dispersion_real
_atom_type_scat_dispersion_imag
_atom_type_scat_source
C C 0.0033 0.0016 'International Tables Vol C Tables 4.2.6.8 and 6.1.1.4'
H H 0 0 'International Tables Vol C Tables 4.2.6.8 and 6.1.1.4'
Cl Cl 0.1484 0.1585 'International Tables Vol C Tables 4.2.6.8 and 6.1.1.4'
N N 0.0061 0.0033 'International Tables Vol C Tables 4.2.6.8 and 6.1.1.4'
W W -0.849 6.8722 'International Tables Vol C Tables 4.2.6.8 and 6.1.1.4'

loop_
_geom_angle_atom_site_label_1
_geom_angle_atom_site_label_2
_geom_angle_atom_site_label_3
_geom_angle_site_symmetry_1
_geom_angle_site_symmetry_3
_geom_angle
_geom_angle_publ_flag
Cl1 W1 Cl7 . . 91.92(4) ?
Cl1 W1 Cl6 . . 94.09(5) ?
Cl7 W1 Cl6 . . 89.06(4) ?
Cl1 W1 Cl5 . . 89.97(4) ?
Cl7 W1 Cl5 . . 90.10(4) ?
Cl6 W1 Cl5 . . 175.87(4) ?
Cl1 W1 Cl4 . . 91.43(4) ?
Cl7 W1 Cl4 . . 176.59(4) ?
Cl6 W1 Cl4 . . 90.01(4) ?
Cl5 W1 Cl4 . . 90.60(4) ?
Cl1 W1 W2 . . 133.06(4) ?
Cl7 W1 W2 . . 119.10(3) ?
Cl6 W1 W2 . . 118.74(3) ?
Cl5 W1 W2 . . 58.38(3) ?
Cl4 W1 W2 . . 58.67(3) ?
Cl1 W1 W3 . 3_565 133.53(3) ?
Cl7 W1 W3 . 3_565 58.76(3) ?
Cl6 W1 W3 . 3_565 118.13(3) ?
Cl5 W1 W3 . 3_565 58.14(3) ?
Cl4 W1 W3 . 3_565 119.00(3) ?
W2 W1 W3 . 3_565 60.348(8) ?
Cl1 W1 W3 . . 136.27(3) ?
Cl7 W1 W3 . . 118.48(3) ?
Cl6 W1 W3 . . 58.72(3) ?
Cl5 W1 W3 . . 118.39(3) ?
Cl4 W1 W3 . . 58.35(3) ?
W2 W1 W3 . . 60.037(8) ?
W3 W1 W3 3_565 . 90.149(9) ?
Cl1 W1 W2 . 3_565 136.75(4) ?
Cl7 W1 W2 . 3_565 58.43(3) ?
Cl6 W1 W2 . 3_565 58.21(3) ?
Cl5 W1 W2 . 3_565 118.05(3) ?
Cl4 W1 W2 . 3_565 118.39(3) ?
W2 W1 W2 . 3_565 90.159(9) ?
W3 W1 W2 3_565 3_565 59.921(8) ?
W3 W1 W2 . 3_565 60.050(8) ?
Cl2 W2 Cl6 . 3_565 94.31(5) ?
Cl2 W2 Cl5 . . 90.46(4) ?
Cl6 W2 Cl5 3_565 . 89.63(4) ?
Cl2 W2 Cl7 . 3_565 93.38(4) ?
Cl6 W2 Cl7 3_565 3_565 89.05(4) ?
Cl5 W2 Cl7 . 3_565 176.03(4) ?
Cl2 W2 Cl4 . . 89.48(5) ?
Cl6 W2 Cl4 3_565 . 176.19(4) ?
Cl5 W2 Cl4 . . 90.81(4) ?
Cl7 W2 Cl4 3_565 . 90.26(4) ?
Cl2 W2 W1 . . 132.22(3) ?
Cl6 W2 W1 3_565 . 118.61(3) ?
Cl5 W2 W1 . . 58.76(3) ?
Cl7 W2 W1 3_565 . 118.84(3) ?
Cl4 W2 W1 . . 58.65(3) ?
Cl2 W2 W3 . . 134.22(3) ?
Cl6 W2 W3 3_565 . 118.21(3) ?
Cl5 W2 W3 . . 118.93(3) ?
Cl7 W2 W3 3_565 . 58.66(3) ?
Cl4 W2 W3 . . 58.39(3) ?
W1 W2 W3 . . 60.199(8) ?
Cl2 W2 W3 . 3_565 135.67(3) ?
Cl6 W2 W3 3_565 3_565 58.72(3) ?
Cl5 W2 W3 . 3_565 58.10(3) ?
Cl7 W2 W3 3_565 3_565 118.11(3) ?
Cl4 W2 W3 . 3_565 118.53(3) ?
W1 W2 W3 . 3_565 59.908(8) ?
W3 W2 W3 . 3_565 89.989(9) ?
Cl2 W2 W1 . 3_565 137.93(3) ?
Cl6 W2 W1 3_565 3_565 58.39(3) ?
Cl5 W2 W1 . 3_565 117.98(3) ?
Cl7 W2 W1 3_565 3_565 58.23(3) ?
Cl4 W2 W1 . 3_565 118.20(3) ?
W1 W2 W1 . 3_565 89.840(9) ?
W3 W2 W1 . 3_565 59.814(8) ?
W3 W2 W1 3_565 3_565 59.882(8) ?
Cl3 W3 Cl5 . 3_565 91.24(4) ?
Cl3 W3 Cl4 . . 92.03(4) ?
Cl5 W3 Cl4 3_565 . 176.69(4) ?
Cl3 W3 Cl7 . 3_565 89.98(4) ?
Cl5 W3 Cl7 3_565 3_565 90.21(4) ?
Cl4 W3 Cl7 . 3_565 90.26(4) ?
Cl3 W3 Cl6 . . 94.59(4) ?
Cl5 W3 Cl6 3_565 . 89.40(4) ?
Cl4 W3 Cl6 . . 89.87(4) ?
Cl7 W3 Cl6 3_565 . 175.41(4) ?
Cl3 W3 W1 . 3_565 133.18(3) ?
Cl5 W3 W1 3_565 3_565 58.78(3) ?
Cl4 W3 W1 . 3_565 118.90(3) ?
Cl7 W3 W1 3_565 3_565 58.31(3) ?
Cl6 W3 W1 . 3_565 117.80(3) ?
Cl3 W3 W2 . . 133.68(4) ?
Cl5 W3 W2 3_565 . 119.04(3) ?
Cl4 W3 W2 . . 58.65(3) ?
Cl7 W3 W2 3_565 . 58.41(3) ?
Cl6 W3 W2 . . 118.01(3) ?
W1 W3 W2 3_565 . 60.267(8) ?
Cl3 W3 W1 . . 136.94(3) ?
Cl5 W3 W1 3_565 . 118.43(3) ?
Cl4 W3 W1 . . 58.57(3) ?
Cl7 W3 W1 3_565 . 118.15(3) ?
Cl6 W3 W1 . . 58.26(3) ?
W1 W3 W1 3_565 . 89.851(9) ?
W2 W3 W1 . . 59.764(8) ?
Cl3 W3 W2 . 3_565 136.26(4) ?
Cl5 W3 W2 3_565 3_565 58.37(3) ?
Cl4 W3 W2 . 3_565 118.63(3) ?
Cl7 W3 W2 3_565 3_565 118.04(3) ?
Cl6 W3 W2 . 3_565 58.08(3) ?
W1 W3 W2 3_565 3_565 59.742(8) ?
W2 W3 W2 . 3_565 90.012(9) ?
W1 W3 W2 . 3_565 60.068(8) ?
W3 Cl4 W1 . . 63.08(3) ?
W3 Cl4 W2 . . 62.96(3) ?
W1 Cl4 W2 . . 62.68(3) ?
W3 Cl5 W2 3_565 . 63.53(3) ?
W3 Cl5 W1 3_565 . 63.07(3) ?
W2 Cl5 W1 . . 62.86(3) ?
W2 Cl6 W1 3_565 . 63.39(3) ?
W2 Cl6 W3 3_565 . 63.21(3) ?
W1 Cl6 W3 . . 63.02(3) ?
W1 Cl7 W2 . 3_565 63.34(3) ?
W1 Cl7 W3 . 3_565 62.92(3) ?
W2 Cl7 W3 3_565 3_565 62.93(3) ?
Cl8 W4 Cl12 . . 90.49(5) ?
Cl8 W4 Cl11 . . 92.30(5) ?
Cl12 W4 Cl11 . . 89.78(4) ?
Cl8 W4 Cl14 . . 91.82(5) ?
Cl12 W4 Cl14 . . 90.45(4) ?
Cl11 W4 Cl14 . . 175.87(5) ?
Cl8 W4 Cl13 . . 92.99(5) ?
Cl12 W4 Cl13 . . 176.49(4) ?
Cl11 W4 Cl13 . . 89.62(4) ?
Cl14 W4 Cl13 . . 89.90(4) ?
Cl8 W4 W5 . . 133.97(4) ?
Cl12 W4 W5 . . 58.74(3) ?
Cl11 W4 W5 . . 118.35(3) ?
Cl14 W4 W5 . . 58.50(3) ?
Cl13 W4 W5 . . 118.69(3) ?
Cl8 W4 W5 . 3_675 136.14(4) ?
Cl12 W4 W5 . 3_675 118.54(3) ?
Cl11 W4 W5 . 3_675 58.48(3) ?
Cl14 W4 W5 . 3_675 117.96(3) ?
Cl13 W4 W5 . 3_675 58.34(3) ?
W5 W4 W5 . 3_675 89.885(9) ?
Cl8 W4 W6 . . 135.55(4) ?
Cl12 W4 W6 . . 118.83(3) ?
Cl11 W4 W6 . . 118.33(3) ?
Cl14 W4 W6 . . 58.11(3) ?
Cl13 W4 W6 . . 58.61(3) ?
W5 W4 W6 . . 60.100(8) ?
W5 W4 W6 3_675 . 59.855(8) ?
Cl8 W4 W6 . 3_675 134.42(4) ?
Cl12 W4 W6 . 3_675 58.50(3) ?
Cl11 W4 W6 . 3_675 58.48(3) ?
Cl14 W4 W6 . 3_675 118.36(3) ?
Cl13 W4 W6 . 3_675 118.38(3) ?
W5 W4 W6 . 3_675 59.884(8) ?
W5 W4 W6 3_675 3_675 60.043(8) ?
W6 W4 W6 . 3_675 90.012(9) ?
Cl9 W5 Cl13 . 3_675 90.67(5) ?
Cl9 W5 Cl11 . 3_675 93.22(5) ?
Cl13 W5 Cl11 3_675 3_675 89.74(4) ?
Cl9 W5 Cl14 . . 92.92(5) ?
Cl13 W5 Cl14 3_675 . 176.38(4) ?
Cl11 W5 Cl14 3_675 . 89.53(4) ?
Cl9 W5 Cl12 . . 90.66(5) ?
Cl13 W5 Cl12 3_675 . 90.30(4) ?
Cl11 W5 Cl12 3_675 . 176.12(4) ?
Cl14 W5 Cl12 . . 90.19(4) ?
Cl9 W5 W6 . 3_675 133.36(4) ?
Cl13 W5 W6 3_675 3_675 58.78(3) ?
Cl11 W5 W6 3_675 3_675 118.46(3) ?
Cl14 W5 W6 . 3_675 118.65(3) ?
Cl12 W5 W6 . 3_675 58.46(3) ?
Cl9 W5 W4 . . 134.60(4) ?
Cl13 W5 W4 3_675 . 118.93(3) ?
Cl11 W5 W4 3_675 . 118.45(3) ?
Cl14 W5 W4 . . 58.52(3) ?
Cl12 W5 W4 . . 58.30(3) ?
W6 W5 W4 3_675 . 60.156(8) ?
Cl9 W5 W4 . 3_675 135.24(4) ?
Cl13 W5 W4 3_675 3_675 58.64(3) ?
Cl11 W5 W4 3_675 3_675 58.38(3) ?
Cl14 W5 W4 . 3_675 118.10(3) ?
Cl12 W5 W4 . 3_675 118.53(3) ?
W6 W5 W4 3_675 3_675 60.087(8) ?
W4 W5 W4 . 3_675 90.115(9) ?
Cl9 W5 W6 . . 136.51(4) ?
Cl13 W5 W6 3_675 . 118.64(3) ?
Cl11 W5 W6 3_675 . 58.43(3) ?
Cl14 W5 W6 . . 58.09(3) ?
Cl12 W5 W6 . . 118.32(3) ?
W6 W5 W6 3_675 . 90.129(9) ?
W4 W5 W6 . . 60.029(8) ?
W4 W5 W6 3_675 . 60.010(8) ?
Cl10 W6 Cl14 . . 91.63(4) ?
Cl10 W6 Cl11 . 3_675 92.97(5) ?
Cl14 W6 Cl11 . 3_675 89.82(4) ?
Cl10 W6 Cl12 . 3_675 91.93(5) ?
Cl14 W6 Cl12 . 3_675 176.42(4) ?
Cl11 W6 Cl12 3_675 3_675 89.59(5) ?
Cl10 W6 Cl13 . . 91.03(5) ?
Cl14 W6 Cl13 . . 90.14(4) ?
Cl11 W6 Cl13 3_675 . 175.99(4) ?
Cl12 W6 Cl13 3_675 . 90.20(4) ?
Cl10 W6 W5 . 3_675 134.42(3) ?
Cl14 W6 W5 . 3_675 118.66(3) ?
Cl11 W6 W5 3_675 3_675 118.30(3) ?
Cl12 W6 W5 3_675 3_675 58.71(3) ?
Cl13 W6 W5 . 3_675 58.38(3) ?
Cl10 W6 W4 . . 134.27(4) ?
Cl14 W6 W4 . . 58.62(3) ?
Cl11 W6 W4 3_675 . 118.28(3) ?
Cl12 W6 W4 3_675 . 118.75(3) ?
Cl13 W6 W4 . . 58.50(3) ?
W5 W6 W4 3_675 . 60.061(8) ?
Cl10 W6 W4 . 3_675 135.73(4) ?
Cl14 W6 W4 . 3_675 118.52(3) ?
Cl11 W6 W4 3_675 3_675 58.36(3) ?
Cl12 W6 W4 3_675 3_675 58.31(3) ?
Cl13 W6 W4 . 3_675 118.33(3) ?
W5 W6 W4 3_675 3_675 59.958(8) ?
W4 W6 W4 . 3_675 89.988(9) ?
Cl10 W6 W5 . . 135.70(3) ?
Cl14 W6 W5 . . 58.58(3) ?
Cl11 W6 W5 3_675 . 58.42(3) ?
Cl12 W6 W5 3_675 . 118.25(3) ?
Cl13 W6 W5 . . 118.36(3) ?
W5 W6 W5 3_675 . 89.872(9) ?
W4 W6 W5 . . 59.871(8) ?
W4 W6 W5 3_675 . 59.948(8) ?
W4 Cl11 W5 . 3_675 63.13(3) ?
W4 Cl11 W6 . 3_675 63.17(3) ?
W5 Cl11 W6 3_675 3_675 63.16(3) ?
W4 Cl12 W6 . 3_675 63.18(3) ?
W4 Cl12 W5 . . 62.95(3) ?
W6 Cl12 W5 3_675 . 62.83(3) ?
W5 Cl13 W4 3_675 . 63.02(3) ?
W5 Cl13 W6 3_675 . 62.84(3) ?
W4 Cl13 W6 . . 62.89(3) ?
W6 Cl14 W5 . . 63.33(3) ?
W6 Cl14 W4 . . 63.27(3) ?
W5 Cl14 W4 . . 62.98(3) ?
C9 N1 C13 . . 108.1(4) ?
C9 N1 C1 . . 108.0(4) ?
C13 N1 C1 . . 111.5(4) ?
C9 N1 C5 . . 111.7(4) ?
C13 N1 C5 . . 109.1(4) ?
C1 N1 C5 . . 108.4(4) ?
N1 C1 C2 . . 115.9(4) ?
N1 C1 H1A . . 108.3 ?
C2 C1 H1A . . 108.3 ?
N1 C1 H1B . . 108.3 ?
C2 C1 H1B . . 108.3 ?
H1A C1 H1B . . 107.4 ?
C3 C2 C1 . . 109.9(4) ?
C3 C2 H2A . . 109.7 ?
C1 C2 H2A . . 109.7 ?
C3 C2 H2B . . 109.7 ?
C1 C2 H2B . . 109.7 ?
H2A C2 H2B . . 108.2 ?
C4 C3 C2 . . 113.1(5) ?
C4 C3 H3A . . 109.0 ?
C2 C3 H3A . . 109.0 ?
C4 C3 H3B . . 109.0 ?
C2 C3 H3B . . 109.0 ?
H3A C3 H3B . . 107.8 ?
C3 C4 H4A . . 109.5 ?
C3 C4 H4B . . 109.5 ?
H4A C4 H4B . . 109.5 ?
C3 C4 H4C . . 109.5 ?
H4A C4 H4C . . 109.5 ?
H4B C4 H4C . . 109.5 ?
N1 C5 C6 . . 116.9(4) ?
N1 C5 H5A . . 108.1 ?
C6 C5 H5A . . 108.1 ?
N1 C5 H5B . . 108.1 ?
C6 C5 H5B . . 108.1 ?
H5A C5 H5B . . 107.3 ?
C7 C6 C5 . . 116.5(5) ?
C7 C6 H6A . . 108.2 ?
C5 C6 H6A . . 108.2 ?
C7 C6 H6B . . 108.2 ?
C5 C6 H6B . . 108.2 ?
H6A C6 H6B . . 107.3 ?
C8 C7 C6 . . 111.4(5) ?
C8 C7 H7A . . 109.3 ?
C6 C7 H7A . . 109.3 ?
C8 C7 H7B . . 109.3 ?
C6 C7 H7B . . 109.3 ?
H7A C7 H7B . . 108.0 ?
C7 C8 H8A . . 109.5 ?
C7 C8 H8B . . 109.5 ?
H8A C8 H8B . . 109.5 ?
C7 C8 H8C . . 109.5 ?
H8A C8 H8C . . 109.5 ?
H8B C8 H8C . . 109.5 ?
N1 C9 C10 . . 115.8(4) ?
N1 C9 H9A . . 108.3 ?
C10 C9 H9A . . 108.3 ?
N1 C9 H9B . . 108.3 ?
C10 C9 H9B . . 108.3 ?
H9A C9 H9B . . 107.4 ?
C9 C10 C11 . . 111.0(4) ?
C9 C10 H10A . . 109.4 ?
C11 C10 H10A . . 109.4 ?
C9 C10 H10B . . 109.4 ?
C11 C10 H10B . . 109.4 ?
H10A C10 H10B . . 108.0 ?
C12 C11 C10 . . 112.9(5) ?
C12 C11 H11A . . 109.0 ?
C10 C11 H11A . . 109.0 ?
C12 C11 H11B . . 109.0 ?
C10 C11 H11B . . 109.0 ?
H11A C11 H11B . . 107.8 ?
C11 C12 H12A . . 109.5 ?
C11 C12 H12B . . 109.5 ?
H12A C12 H12B . . 109.5 ?
C11 C12 H12C . . 109.5 ?
H12A C12 H12C . . 109.5 ?
H12B C12 H12C . . 109.5 ?
N1 C13 C14A . . 113.6(8) ?
N1 C13 C14 . . 115.5(6) ?
N1 C13 H13A . . 108.4 ?
C14A C13 H13A . . 89.6 ?
C14 C13 H13A . . 108.4 ?
N1 C13 H13B . . 108.4 ?
C14A C13 H13B . . 126.3 ?
C14 C13 H13B . . 108.4 ?
H13A C13 H13B . . 107.5 ?
N1 C13 H13C . . 108.8 ?
C14A C13 H13C . . 108.8 ?
C14 C13 H13C . . 124.3 ?
H13B C13 H13C . . 86.7 ?
N1 C13 H13D . . 108.8 ?
C14A C13 H13D . . 108.8 ?
C14 C13 H13D . . 88.5 ?
H13A C13 H13D . . 126.3 ?
H13C C13 H13D . . 107.7 ?
C15 C14 C13 . . 111.5(11) ?
C15 C14 H14A . . 109.3 ?
C13 C14 H14A . . 109.3 ?
C15 C14 H14B . . 109.3 ?
C13 C14 H14B . . 109.3 ?
H14A C14 H14B . . 108.0 ?
C14 C15 C16 . . 114.4(10) ?
C14 C15 H15A . . 108.7 ?
C16 C15 H15A . . 108.7 ?
C14 C15 H15B . . 108.7 ?
C16 C15 H15B . . 108.7 ?
H15A C15 H15B . . 107.6 ?
C15 C16 H16A . . 109.5 ?
C15 C16 H16B . . 109.5 ?
H16A C16 H16B . . 109.5 ?
C15 C16 H16C . . 109.5 ?
H16A C16 H16C . . 109.5 ?
H16B C16 H16C . . 109.5 ?
C15A C14A C13 . . 109.2(15) ?
C15A C14A H14C . . 109.8 ?
C13 C14A H14C . . 109.8 ?
C15A C14A H14D . . 109.8 ?
C13 C14A H14D . . 109.8 ?
H14C C14A H14D . . 108.3 ?
C16A C15A C14A . . 112.3(15) ?
C16A C15A H15C . . 109.1 ?
C14A C15A H15C . . 109.1 ?
C16A C15A H15D . . 109.1 ?
C14A C15A H15D . . 109.1 ?
H15C C15A H15D . . 107.9 ?
C15A C16A H16D . . 109.5 ?
C15A C16A H16E . . 109.5 ?
H16D C16A H16E . . 109.5 ?
C15A C16A H16F . . 109.5 ?
H16D C16A H16F . . 109.5 ?
H16E C16A H16F . . 109.5 ?
C29 N2 C17 . . 111.8(4) ?
C29 N2 C25 . . 111.8(4) ?
C17 N2 C25 . . 105.0(4) ?
C29 N2 C21 . . 105.0(4) ?
C17 N2 C21 . . 111.5(4) ?
C25 N2 C21 . . 111.8(4) ?
C18 C17 N2 . . 116.5(4) ?
C18 C17 H17A . . 108.2 ?
N2 C17 H17A . . 108.2 ?
C18 C17 H17B . . 108.2 ?
N2 C17 H17B . . 108.2 ?
H17A C17 H17B . . 107.3 ?
C17 C18 C19 . . 110.0(4) ?
C17 C18 H18A . . 109.7 ?
C19 C18 H18A . . 109.7 ?
C17 C18 H18B . . 109.7 ?
C19 C18 H18B . . 109.7 ?
H18A C18 H18B . . 108.2 ?
C18 C19 C20 . . 114.0(5) ?
C18 C19 H19A . . 108.8 ?
C20 C19 H19A . . 108.8 ?
C18 C19 H19B . . 108.8 ?
C20 C19 H19B . . 108.8 ?
H19A C19 H19B . . 107.6 ?
C19 C20 H20A . . 109.5 ?
C19 C20 H20B . . 109.5 ?
H20A C20 H20B . . 109.5 ?
C19 C20 H20C . . 109.5 ?
H20A C20 H20C . . 109.5 ?
H20B C20 H20C . . 109.5 ?
C22 C21 N2 . . 116.4(4) ?
C22 C21 H21A . . 108.2 ?
N2 C21 H21A . . 108.2 ?
C22 C21 H21B . . 108.2 ?
N2 C21 H21B . . 108.2 ?
H21A C21 H21B . . 107.4 ?
C21 C22 C23 . . 110.3(5) ?
C21 C22 H22A . . 109.6 ?
C23 C22 H22A . . 109.6 ?
C21 C22 H22B . . 109.6 ?
C23 C22 H22B . . 109.6 ?
H22A C22 H22B . . 108.1 ?
C24 C23 C22 . . 114.2(5) ?
C24 C23 H23A . . 108.7 ?
C22 C23 H23A . . 108.7 ?
C24 C23 H23B . . 108.7 ?
C22 C23 H23B . . 108.7 ?
H23A C23 H23B . . 107.6 ?
C23 C24 H24A . . 109.5 ?
C23 C24 H24B . . 109.5 ?
H24A C24 H24B . . 109.5 ?
C23 C24 H24C . . 109.5 ?
H24A C24 H24C . . 109.5 ?
H24B C24 H24C . . 109.5 ?
C26 C25 N2 . . 117.4(4) ?
C26 C25 H25A . . 107.9 ?
N2 C25 H25A . . 107.9 ?
C26 C25 H25B . . 107.9 ?
N2 C25 H25B . . 107.9 ?
H25A C25 H25B . . 107.2 ?
C25 C26 C27 . . 109.6(4) ?
C25 C26 H26A . . 109.8 ?
C27 C26 H26A . . 109.8 ?
C25 C26 H26B . . 109.8 ?
C27 C26 H26B . . 109.8 ?
H26A C26 H26B . . 108.2 ?
C26 C27 C28 . . 113.8(5) ?
C26 C27 H27A . . 108.8 ?
C28 C27 H27A . . 108.8 ?
C26 C27 H27B . . 108.8 ?
C28 C27 H27B . . 108.8 ?
H27A C27 H27B . . 107.7 ?
C27 C28 H28A . . 109.5 ?
C27 C28 H28B . . 109.5 ?
H28A C28 H28B . . 109.5 ?
C27 C28 H28C . . 109.5 ?
H28A C28 H28C . . 109.5 ?
H28B C28 H28C . . 109.5 ?
C30 C29 N2 . . 116.1(4) ?
C30 C29 H29A . . 108.3 ?
N2 C29 H29A . . 108.3 ?
C30 C29 H29B . . 108.3 ?
N2 C29 H29B . . 108.3 ?
H29A C29 H29B . . 107.4 ?
C29 C30 C31 . . 110.0(4) ?
C29 C30 H30A . . 109.7 ?
C31 C30 H30A . . 109.7 ?
C29 C30 H30B . . 109.7 ?
C31 C30 H30B . . 109.7 ?
H30A C30 H30B . . 108.2 ?
C32 C31 C30 . . 114.8(5) ?
C32 C31 H31A . . 108.6 ?
C30 C31 H31A . . 108.6 ?
C32 C31 H31B . . 108.6 ?
C30 C31 H31B . . 108.6 ?
H31A C31 H31B . . 107.5 ?
C31 C32 H32A . . 109.5 ?
C31 C32 H32B . . 109.5 ?
H32A C32 H32B . . 109.5 ?
C31 C32 H32C . . 109.5 ?
H32A C32 H32C . . 109.5 ?
H32B C32 H32C . . 109.5 ?

loop_
_geom_bond_atom_site_label_1
_geom_bond_atom_site_label_2
_geom_bond_site_symmetry_2
_geom_bond_distance
_geom_bond_publ_flag
W1 W2 . 2.6048(3) y
W1 W2 3_565 2.6212(3) y
W1 W3 . 2.6163(3) y
W1 W3 3_565 2.6091(3) y
W2 W3 . 2.6120(3) y
W2 W3 3_565 2.6207(3) y
W1 Cl1 . 2.4181(13) y
W2 Cl2 . 2.4292(13) y
W3 Cl3 . 2.4310(13) y
W1 Cl4 . 2.5037(12) y
W1 Cl5 . 2.5028(13) y
W1 Cl6 . 2.4968(13) y
W1 Cl7 . 2.4934(12) y
W2 Cl4 . 2.5044(13) y
W2 Cl5 . 2.4927(12) y
W2 Cl6 3_565 2.4919(13) y
W2 Cl7 3_565 2.4987(12) y
W3 Cl4 . 2.4977(13) y
W3 Cl5 3_565 2.4856(12) y
W3 Cl6 . 2.5090(13) y
W3 Cl7 3_565 2.5055(13) y
W4 W5 . 2.6092(3) y
W4 W5 3_675 2.6127(3) y
W4 W6 . 2.6133(3) y
W4 W6 3_675 2.6143(3) y
W5 W6 . 2.6152(3) y
W5 W6 3_675 2.6071(3) y
W4 Cl8 . 2.4243(14) y
W5 Cl9 . 2.4187(13) y
W6 Cl10 . 2.4328(13) y
W4 Cl11 . 2.4941(13) y
W4 Cl12 . 2.4926(13) y
W4 Cl13 . 2.5034(12) y
W4 Cl14 . 2.4979(13) y
W5 Cl11 3_675 2.4969(14) y
W5 Cl12 . 2.5044(14) y
W5 Cl13 3_675 2.4954(13) y
W5 Cl14 . 2.4974(13) y
W6 Cl11 3_675 2.4972(13) y
W6 Cl12 3_675 2.4978(13) y
W6 Cl13 . 2.5062(14) y
W6 Cl14 . 2.4844(13) y
N1 C9 . 1.517(6) ?
N1 C13 . 1.517(6) ?
N1 C1 . 1.521(6) ?
N1 C5 . 1.521(6) ?
C1 C2 . 1.528(7) ?
C1 H1A . 0.9900 ?
C1 H1B . 0.9900 ?
C2 C3 . 1.520(6) ?
C2 H2A . 0.9900 ?
C2 H2B . 0.9900 ?
C3 C4 . 1.508(7) ?
C3 H3A . 0.9900 ?
C3 H3B . 0.9900 ?
C4 H4A . 0.9800 ?
C4 H4B . 0.9800 ?
C4 H4C . 0.9800 ?
C5 C6 . 1.534(6) ?
C5 H5A . 0.9900 ?
C5 H5B . 0.9900 ?
C6 C7 . 1.525(6) ?
C6 H6A . 0.9900 ?
C6 H6B . 0.9900 ?
C7 C8 . 1.517(7) ?
C7 H7A . 0.9900 ?
C7 H7B . 0.9900 ?
C8 H8A . 0.9800 ?
C8 H8B . 0.9800 ?
C8 H8C . 0.9800 ?
C9 C10 . 1.523(6) ?
C9 H9A . 0.9900 ?
C9 H9B . 0.9900 ?
C10 C11 . 1.527(7) ?
C10 H10A . 0.9900 ?
C10 H10B . 0.9900 ?
C11 C12 . 1.525(7) ?
C11 H11A . 0.9900 ?
C11 H11B . 0.9900 ?
C12 H12A . 0.9800 ?
C12 H12B . 0.9800 ?
C12 H12C . 0.9800 ?
C13 C14A . 1.544(12) ?
C13 C14 . 1.547(9) ?
C13 H13A . 0.9900 ?
C13 H13B . 0.9900 ?
C13 H13C . 0.9900 ?
C13 H13D . 0.9900 ?
C14 C15 . 1.513(10) ?
C14 H14A . 0.9900 ?
C14 H14B . 0.9900 ?
C15 C16 . 1.517(13) ?
C15 H15A . 0.9900 ?
C15 H15B . 0.9900 ?
C16 H16A . 0.9800 ?
C16 H16B . 0.9800 ?
C16 H16C . 0.9800 ?
C14A C15A . 1.524(13) ?
C14A H14C . 0.9900 ?
C14A H14D . 0.9900 ?
C15A C16A . 1.521(16) ?
C15A H15C . 0.9900 ?
C15A H15D . 0.9900 ?
C16A H16D . 0.9800 ?
C16A H16E . 0.9800 ?
C16A H16F . 0.9800 ?
N2 C29 . 1.520(6) ?
N2 C17 . 1.521(6) ?
N2 C25 . 1.521(6) ?
N2 C21 . 1.524(6) ?
C17 C18 . 1.515(7) ?
C17 H17A . 0.9900 ?
C17 H17B . 0.9900 ?
C18 C19 . 1.534(7) ?
C18 H18A . 0.9900 ?
C18 H18B . 0.9900 ?
C19 C20 . 1.535(7) ?
C19 H19A . 0.9900 ?
C19 H19B . 0.9900 ?
C20 H20A . 0.9800 ?
C20 H20B . 0.9800 ?
C20 H20C . 0.9800 ?
C21 C22 . 1.519(7) ?
C21 H21A . 0.9900 ?
C21 H21B . 0.9900 ?
C22 C23 . 1.533(7) ?
C22 H22A . 0.9900 ?
C22 H22B . 0.9900 ?
C23 C24 . 1.518(8) ?
C23 H23A . 0.9900 ?
C23 H23B . 0.9900 ?
C24 H24A . 0.9800 ?
C24 H24B . 0.9800 ?
C24 H24C . 0.9800 ?
C25 C26 . 1.513(7) ?
C25 H25A . 0.9900 ?
C25 H25B . 0.9900 ?
C26 C27 . 1.515(7) ?
C26 H26A . 0.9900 ?
C26 H26B . 0.9900 ?
C27 C28 . 1.521(8) ?
C27 H27A . 0.9900 ?
C27 H27B . 0.9900 ?
C28 H28A . 0.9800 ?
C28 H28B . 0.9800 ?
C28 H28C . 0.9800 ?
C29 C30 . 1.520(7) ?
C29 H29A . 0.9900 ?
C29 H29B . 0.9900 ?
C30 C31 . 1.524(7) ?
C30 H30A . 0.9900 ?
C30 H30B . 0.9900 ?
C31 C32 . 1.499(8) ?
C31 H31A . 0.9900 ?
C31 H31B . 0.9900 ?
C32 H32A . 0.9800 ?
C32 H32B . 0.9800 ?
C32 H32C . 0.9800 ?

loop_
_geom_torsion_atom_site_label_1
_geom_torsion_atom_site_label_2
_geom_torsion_atom_site_label_3
_geom_torsion_atom_site_label_4
_geom_torsion_site_symmetry_1
_geom_torsion_site_symmetry_2
_geom_torsion_site_symmetry_3
_geom_torsion_site_symmetry_4
_geom_torsion
_geom_torsion_publ_flag
Cl1 W1 W2 Cl2 . . . . -2.64(7) ?
Cl7 W1 W2 Cl2 . . . . -127.56(6) ?
Cl6 W1 W2 Cl2 . . . . 125.96(6) ?
Cl5 W1 W2 Cl2 . . . . -57.46(6) ?
Cl4 W1 W2 Cl2 . . . . 55.43(6) ?
W3 W1 W2 Cl2 3_565 . . . -126.19(5) ?
W3 W1 W2 Cl2 . . . . 124.44(5) ?
W2 W1 W2 Cl2 3_565 . . . 179.14(5) ?
Cl1 W1 W2 Cl6 . . . 3_565 124.98(6) ?
Cl7 W1 W2 Cl6 . . . 3_565 0.06(5) ?
Cl6 W1 W2 Cl6 . . . 3_565 -106.42(4) ?
Cl5 W1 W2 Cl6 . . . 3_565 70.16(5) ?
Cl4 W1 W2 Cl6 . . . 3_565 -176.95(5) ?
W3 W1 W2 Cl6 3_565 . . 3_565 1.43(3) ?
W3 W1 W2 Cl6 . . . 3_565 -107.94(3) ?
W2 W1 W2 Cl6 3_565 . . 3_565 -53.24(3) ?
Cl1 W1 W2 Cl5 . . . . 54.82(6) ?
Cl7 W1 W2 Cl5 . . . . -70.10(5) ?
Cl6 W1 W2 Cl5 . . . . -176.58(5) ?
Cl4 W1 W2 Cl5 . . . . 112.89(5) ?
W3 W1 W2 Cl5 3_565 . . . -68.73(3) ?
W3 W1 W2 Cl5 . . . . -178.10(3) ?
W2 W1 W2 Cl5 3_565 . . . -123.40(3) ?
Cl1 W1 W2 Cl7 . . . 3_565 -128.84(6) ?
Cl7 W1 W2 Cl7 . . . 3_565 106.24(4) ?
Cl6 W1 W2 Cl7 . . . 3_565 -0.24(5) ?
Cl5 W1 W2 Cl7 . . . 3_565 176.34(5) ?
Cl4 W1 W2 Cl7 . . . 3_565 -70.77(5) ?
W3 W1 W2 Cl7 3_565 . . 3_565 107.61(3) ?
W3 W1 W2 Cl7 . . . 3_565 -1.76(3) ?
W2 W1 W2 Cl7 3_565 . . 3_565 52.94(3) ?
Cl1 W1 W2 Cl4 . . . . -58.07(6) ?
Cl7 W1 W2 Cl4 . . . . 177.01(5) ?
Cl6 W1 W2 Cl4 . . . . 70.52(5) ?
Cl5 W1 W2 Cl4 . . . . -112.89(5) ?
W3 W1 W2 Cl4 3_565 . . . 178.38(3) ?
W3 W1 W2 Cl4 . . . . 69.01(3) ?
W2 W1 W2 Cl4 3_565 . . . 123.71(4) ?
Cl1 W1 W2 W3 . . . . -127.08(5) ?
Cl7 W1 W2 W3 . . . . 108.00(3) ?
Cl6 W1 W2 W3 . . . . 1.52(3) ?
Cl5 W1 W2 W3 . . . . 178.10(3) ?
Cl4 W1 W2 W3 . . . . -69.01(3) ?
W3 W1 W2 W3 3_565 . . . 109.368(8) ?
W2 W1 W2 W3 3_565 . . . 54.700(7) ?
Cl1 W1 W2 W3 . . . 3_565 123.55(5) ?
Cl7 W1 W2 W3 . . . 3_565 -1.37(3) ?
Cl6 W1 W2 W3 . . . 3_565 -107.85(4) ?
Cl5 W1 W2 W3 . . . 3_565 68.73(3) ?
Cl4 W1 W2 W3 . . . 3_565 -178.38(3) ?
W3 W1 W2 W3 . . . 3_565 -109.368(8) ?
W2 W1 W2 W3 3_565 . . 3_565 -54.668(7) ?
Cl1 W1 W2 W1 . . . 3_565 178.22(5) ?
Cl7 W1 W2 W1 . . . 3_565 53.30(3) ?
Cl6 W1 W2 W1 . . . 3_565 -53.19(3) ?
Cl5 W1 W2 W1 . . . 3_565 123.40(3) ?
Cl4 W1 W2 W1 . . . 3_565 -123.71(4) ?
W3 W1 W2 W1 3_565 . . 3_565 54.666(7) ?
W3 W1 W2 W1 . . . 3_565 -54.702(7) ?
W2 W1 W2 W1 3_565 . . 3_565 0.0 ?
Cl2 W2 W3 Cl3 . . . . 6.24(7) ?
Cl6 W2 W3 Cl3 3_565 . . . -123.61(6) ?
Cl5 W2 W3 Cl3 . . . . 129.65(6) ?
Cl7 W2 W3 Cl3 3_565 . . . -54.01(6) ?
Cl4 W2 W3 Cl3 . . . . 58.38(6) ?
W1 W2 W3 Cl3 . . . . 127.79(5) ?
W3 W2 W3 Cl3 3_565 . . . -177.49(5) ?
W1 W2 W3 Cl3 3_565 . . . -122.97(5) ?
Cl2 W2 W3 Cl5 . . . 3_565 130.59(6) ?
Cl6 W2 W3 Cl5 3_565 . . 3_565 0.74(5) ?
Cl5 W2 W3 Cl5 . . . 3_565 -106.00(4) ?
Cl7 W2 W3 Cl5 3_565 . . 3_565 70.34(5) ?
Cl4 W2 W3 Cl5 . . . 3_565 -177.27(5) ?
W1 W2 W3 Cl5 . . . 3_565 -107.86(3) ?
W3 W2 W3 Cl5 3_565 . . 3_565 -53.15(3) ?
W1 W2 W3 Cl5 3_565 . . 3_565 1.38(3) ?
Cl2 W2 W3 Cl4 . . . . -52.14(6) ?
Cl6 W2 W3 Cl4 3_565 . . . 178.01(5) ?
Cl5 W2 W3 Cl4 . . . . 71.27(5) ?
Cl7 W2 W3 Cl4 3_565 . . . -112.39(5) ?
W1 W2 W3 Cl4 . . . . 69.41(3) ?
W3 W2 W3 Cl4 3_565 . . . 124.12(3) ?
W1 W2 W3 Cl4 3_565 . . . 178.65(3) ?
Cl2 W2 W3 Cl7 . . . 3_565 60.25(6) ?
Cl6 W2 W3 Cl7 3_565 . . 3_565 -69.60(5) ?
Cl5 W2 W3 Cl7 . . . 3_565 -176.34(5) ?
Cl4 W2 W3 Cl7 . . . 3_565 112.39(5) ?
W1 W2 W3 Cl7 . . . 3_565 -178.20(3) ?
W3 W2 W3 Cl7 3_565 . . 3_565 -123.49(3) ?
W1 W2 W3 Cl7 3_565 . . 3_565 -68.96(3) ?
Cl2 W2 W3 Cl6 . . . . -123.05(6) ?
Cl6 W2 W3 Cl6 3_565 . . . 107.10(4) ?
Cl5 W2 W3 Cl6 . . . . 0.36(5) ?
Cl7 W2 W3 Cl6 3_565 . . . 176.70(5) ?
Cl4 W2 W3 Cl6 . . . . -70.91(5) ?
W1 W2 W3 Cl6 . . . . -1.50(3) ?
W3 W2 W3 Cl6 3_565 . . . 53.21(3) ?
W1 W2 W3 Cl6 3_565 . . . 107.73(3) ?
Cl2 W2 W3 W1 . . . 3_565 129.21(5) ?
Cl6 W2 W3 W1 3_565 . . 3_565 -0.63(3) ?
Cl5 W2 W3 W1 . . . 3_565 -107.38(3) ?
Cl7 W2 W3 W1 3_565 . . 3_565 68.96(3) ?
Cl4 W2 W3 W1 . . . 3_565 -178.65(3) ?
W1 W2 W3 W1 . . . 3_565 -109.234(8) ?
W3 W2 W3 W1 3_565 . . 3_565 -54.522(7) ?
Cl2 W2 W3 W1 . . . . -121.55(5) ?
Cl6 W2 W3 W1 3_565 . . . 108.60(3) ?
Cl5 W2 W3 W1 . . . . 1.86(3) ?
Cl7 W2 W3 W1 3_565 . . . 178.20(3) ?
Cl4 W2 W3 W1 . . . . -69.41(3) ?
W3 W2 W3 W1 3_565 . . . 54.712(7) ?
W1 W2 W3 W1 3_565 . . . 109.234(8) ?
Cl2 W2 W3 W2 . . . 3_565 -176.27(5) ?
Cl6 W2 W3 W2 3_565 . . 3_565 53.89(3) ?
Cl5 W2 W3 W2 . . . 3_565 -52.86(3) ?
Cl7 W2 W3 W2 3_565 . . 3_565 123.48(3) ?
Cl4 W2 W3 W2 . . . 3_565 -124.13(3) ?
W1 W2 W3 W2 . . . 3_565 -54.713(7) ?
W3 W2 W3 W2 3_565 . . 3_565 0.0 ?
W1 W2 W3 W2 3_565 . . 3_565 54.520(7) ?
Cl1 W1 W3 Cl3 . . . . -0.65(7) ?
Cl7 W1 W3 Cl3 . . . . 127.82(6) ?
Cl6 W1 W3 Cl3 . . . . 58.40(6) ?
Cl5 W1 W3 Cl3 . . . . -125.00(6) ?
Cl4 W1 W3 Cl3 . . . . -53.62(6) ?
W2 W1 W3 Cl3 . . . . -123.16(5) ?
W3 W1 W3 Cl3 3_565 . . . -178.23(5) ?
W2 W1 W3 Cl3 3_565 . . . 127.22(5) ?
Cl1 W1 W3 Cl5 . . . 3_565 -128.62(6) ?
Cl7 W1 W3 Cl5 . . . 3_565 -0.16(5) ?
Cl6 W1 W3 Cl5 . . . 3_565 -69.58(5) ?
Cl5 W1 W3 Cl5 . . . 3_565 107.02(4) ?
Cl4 W1 W3 Cl5 . . . 3_565 178.40(5) ?
W2 W1 W3 Cl5 . . . 3_565 108.86(4) ?
W3 W1 W3 Cl5 3_565 . . 3_565 53.79(4) ?
W2 W1 W3 Cl5 3_565 . . 3_565 -0.76(4) ?
Cl1 W1 W3 Cl4 . . . . 52.98(6) ?
Cl7 W1 W3 Cl4 . . . . -178.56(5) ?
Cl6 W1 W3 Cl4 . . . . 112.02(5) ?
Cl5 W1 W3 Cl4 . . . . -71.38(5) ?
W2 W1 W3 Cl4 . . . . -69.54(4) ?
W3 W1 W3 Cl4 3_565 . . . -124.61(4) ?
W2 W1 W3 Cl4 3_565 . . . -179.16(4) ?
Cl1 W1 W3 Cl7 . . . 3_565 124.25(6) ?
Cl7 W1 W3 Cl7 . . . 3_565 -107.28(4) ?
Cl6 W1 W3 Cl7 . . . 3_565 -176.70(5) ?
Cl5 W1 W3 Cl7 . . . 3_565 -0.10(5) ?
Cl4 W1 W3 Cl7 . . . 3_565 71.28(5) ?
W2 W1 W3 Cl7 . . . 3_565 1.74(3) ?
W3 W1 W3 Cl7 3_565 . . 3_565 -53.33(3) ?
W2 W1 W3 Cl7 3_565 . . 3_565 -107.88(3) ?
Cl1 W1 W3 Cl6 . . . . -59.04(6) ?
Cl7 W1 W3 Cl6 . . . . 69.42(5) ?
Cl5 W1 W3 Cl6 . . . . 176.60(5) ?
Cl4 W1 W3 Cl6 . . . . -112.02(5) ?
W2 W1 W3 Cl6 . . . . 178.44(4) ?
W3 W1 W3 Cl6 3_565 . . . 123.37(4) ?
W2 W1 W3 Cl6 3_565 . . . 68.82(3) ?
Cl1 W1 W3 W1 . . . 3_565 177.59(5) ?
Cl7 W1 W3 W1 . . . 3_565 -53.95(4) ?
Cl6 W1 W3 W1 . . . 3_565 -123.37(4) ?
Cl5 W1 W3 W1 . . . 3_565 53.23(3) ?
Cl4 W1 W3 W1 . . . 3_565 124.61(4) ?
W2 W1 W3 W1 . . . 3_565 55.073(8) ?
W3 W1 W3 W1 3_565 . . 3_565 0.0 ?
W2 W1 W3 W1 3_565 . . 3_565 -54.552(8) ?
Cl1 W1 W3 W2 . . . . 122.51(5) ?
Cl7 W1 W3 W2 . . . . -109.02(4) ?
Cl6 W1 W3 W2 . . . . -178.44(4) ?
Cl5 W1 W3 W2 . . . . -1.84(3) ?
Cl4 W1 W3 W2 . . . . 69.54(4) ?
W3 W1 W3 W2 3_565 . . . -55.072(8) ?
W2 W1 W3 W2 3_565 . . . -109.625(9) ?
Cl1 W1 W3 W2 . . . 3_565 -127.86(5) ?
Cl7 W1 W3 W2 . . . 3_565 0.61(4) ?
Cl6 W1 W3 W2 . . . 3_565 -68.82(3) ?
Cl5 W1 W3 W2 . . . 3_565 107.79(3) ?
Cl4 W1 W3 W2 . . . 3_565 179.16(4) ?
W2 W1 W3 W2 . . . 3_565 109.625(9) ?
W3 W1 W3 W2 3_565 . . 3_565 54.554(8) ?
Cl3 W3 Cl4 W1 . . . . 146.63(4) ?
Cl5 W3 Cl4 W1 3_565 . . . -25.2(8) ?
Cl7 W3 Cl4 W1 3_565 . . . -123.37(4) ?
Cl6 W3 Cl4 W1 . . . . 52.04(4) ?
W1 W3 Cl4 W1 3_565 . . . -70.07(3) ?
W2 W3 Cl4 W1 . . . . -71.41(2) ?
W2 W3 Cl4 W1 3_565 . . . -0.83(4) ?
Cl3 W3 Cl4 W2 . . . . -141.95(4) ?
Cl5 W3 Cl4 W2 3_565 . . . 46.2(8) ?
Cl7 W3 Cl4 W2 3_565 . . . -51.96(3) ?
Cl6 W3 Cl4 W2 . . . . 123.45(4) ?
W1 W3 Cl4 W2 3_565 . . . 1.34(3) ?
W1 W3 Cl4 W2 . . . . 71.41(2) ?
W2 W3 Cl4 W2 3_565 . . . 70.59(3) ?
Cl1 W1 Cl4 W3 . . . . -146.49(4) ?
Cl7 W1 Cl4 W3 . . . . 21.8(8) ?
Cl6 W1 Cl4 W3 . . . . -52.40(4) ?
Cl5 W1 Cl4 W3 . . . . 123.52(4) ?
W2 W1 Cl4 W3 . . . . 71.84(2) ?
W3 W1 Cl4 W3 3_565 . . . 70.23(3) ?
W2 W1 Cl4 W3 3_565 . . . 0.82(4) ?
Cl1 W1 Cl4 W2 . . . . 141.66(4) ?
Cl7 W1 Cl4 W2 . . . . -50.0(8) ?
Cl6 W1 Cl4 W2 . . . . -124.24(3) ?
Cl5 W1 Cl4 W2 . . . . 51.68(3) ?
W3 W1 Cl4 W2 3_565 . . . -1.61(3) ?
W3 W1 Cl4 W2 . . . . -71.84(2) ?
W2 W1 Cl4 W2 3_565 . . . -71.02(3) ?
Cl2 W2 Cl4 W3 . . . . 145.54(4) ?
Cl6 W2 Cl4 W3 3_565 . . . -27.4(6) ?
Cl5 W2 Cl4 W3 . . . . -124.01(3) ?
Cl7 W2 Cl4 W3 3_565 . . . 52.16(3) ?
W1 W2 Cl4 W3 . . . . -72.04(2) ?
W3 W2 Cl4 W3 3_565 . . . -70.44(3) ?
W1 W2 Cl4 W3 3_565 . . . -1.33(3) ?
Cl2 W2 Cl4 W1 . . . . -142.42(4) ?
Cl6 W2 Cl4 W1 3_565 . . . 44.7(6) ?
Cl5 W2 Cl4 W1 . . . . -51.98(3) ?
Cl7 W2 Cl4 W1 3_565 . . . 124.20(4) ?
W3 W2 Cl4 W1 . . . . 72.04(2) ?
W3 W2 Cl4 W1 3_565 . . . 1.60(3) ?
W1 W2 Cl4 W1 3_565 . . . 70.71(3) ?
Cl2 W2 Cl5 W3 . . . 3_565 -146.89(4) ?
Cl6 W2 Cl5 W3 3_565 . . 3_565 -52.58(4) ?
Cl7 W2 Cl5 W3 3_565 . . 3_565 18.0(7) ?
Cl4 W2 Cl5 W3 . . . 3_565 123.63(4) ?
W1 W2 Cl5 W3 . . . 3_565 71.75(2) ?
W3 W2 Cl5 W3 . . . 3_565 69.86(3) ?
W1 W2 Cl5 W3 3_565 . . 3_565 0.77(4) ?
Cl2 W2 Cl5 W1 . . . . 141.37(4) ?
Cl6 W2 Cl5 W1 3_565 . . . -124.33(4) ?
Cl7 W2 Cl5 W1 3_565 . . . -53.8(7) ?
Cl4 W2 Cl5 W1 . . . . 51.89(4) ?
W3 W2 Cl5 W1 . . . . -1.88(3) ?
W3 W2 Cl5 W1 3_565 . . . -71.75(2) ?
W1 W2 Cl5 W1 3_565 . . . -70.98(3) ?
Cl1 W1 Cl5 W3 . . . 3_565 144.21(4) ?
Cl7 W1 Cl5 W3 . . . 3_565 52.30(3) ?
Cl6 W1 Cl5 W3 . . . 3_565 -25.9(6) ?
Cl4 W1 Cl5 W3 . . . 3_565 -124.36(3) ?
W2 W1 Cl5 W3 . . . 3_565 -72.46(2) ?
W3 W1 Cl5 W3 . . . 3_565 -70.58(3) ?
W2 W1 Cl5 W3 3_565 . . 3_565 -1.38(3) ?
Cl1 W1 Cl5 W2 . . . . -143.33(4) ?
Cl7 W1 Cl5 W2 . . . . 124.75(3) ?
Cl6 W1 Cl5 W2 . . . . 46.6(6) ?
Cl4 W1 Cl5 W2 . . . . -51.90(3) ?
W3 W1 Cl5 W2 3_565 . . . 72.46(2) ?
W3 W1 Cl5 W2 . . . . 1.87(3) ?
W2 W1 Cl5 W2 3_565 . . . 71.08(3) ?
Cl1 W1 Cl6 W2 . . . 3_565 -144.56(4) ?
Cl7 W1 Cl6 W2 . . . 3_565 -52.71(3) ?
Cl5 W1 Cl6 W2 . . . 3_565 25.5(6) ?
Cl4 W1 Cl6 W2 . . . 3_565 124.00(3) ?
W2 W1 Cl6 W2 . . . 3_565 70.36(3) ?
W3 W1 Cl6 W2 3_565 . . 3_565 0.64(3) ?
W3 W1 Cl6 W2 . . . 3_565 71.90(2) ?
Cl1 W1 Cl6 W3 . . . . 143.54(4) ?
Cl7 W1 Cl6 W3 . . . . -124.61(3) ?
Cl5 W1 Cl6 W3 . . . . -46.4(6) ?
Cl4 W1 Cl6 W3 . . . . 52.11(3) ?
W2 W1 Cl6 W3 . . . . -1.54(3) ?
W3 W1 Cl6 W3 3_565 . . . -71.25(3) ?
W2 W1 Cl6 W3 3_565 . . . -71.90(2) ?
Cl3 W3 Cl6 W2 . . . 3_565 143.50(4) ?
Cl5 W3 Cl6 W2 3_565 . . 3_565 52.31(3) ?
Cl4 W3 Cl6 W2 . . . 3_565 -124.47(3) ?
Cl7 W3 Cl6 W2 3_565 . . 3_565 -32.8(5) ?
W1 W3 Cl6 W2 3_565 . . 3_565 -1.43(3) ?
W2 W3 Cl6 W2 . . . 3_565 -70.66(3) ?
W1 W3 Cl6 W2 . . . 3_565 -72.19(2) ?
Cl3 W3 Cl6 W1 . . . . -144.31(4) ?
Cl5 W3 Cl6 W1 3_565 . . . 124.49(4) ?
Cl4 W3 Cl6 W1 . . . . -52.28(3) ?
Cl7 W3 Cl6 W1 3_565 . . . 39.4(5) ?
W1 W3 Cl6 W1 3_565 . . . 70.75(3) ?
W2 W3 Cl6 W1 . . . . 1.52(3) ?
W2 W3 Cl6 W1 3_565 . . . 72.19(2) ?
Cl1 W1 Cl7 W2 . . . 3_565 146.60(4) ?
Cl6 W1 Cl7 W2 . . . 3_565 52.53(3) ?
Cl5 W1 Cl7 W2 . . . 3_565 -123.43(4) ?
Cl4 W1 Cl7 W2 . . . 3_565 -21.7(8) ?
W2 W1 Cl7 W2 . . . 3_565 -70.23(3) ?
W3 W1 Cl7 W2 3_565 . . 3_565 -71.62(2) ?
W3 W1 Cl7 W2 . . . 3_565 -0.62(4) ?
Cl1 W1 Cl7 W3 . . . 3_565 -141.78(4) ?
Cl6 W1 Cl7 W3 . . . 3_565 124.15(3) ?
Cl5 W1 Cl7 W3 . . . 3_565 -51.81(3) ?
Cl4 W1 Cl7 W3 . . . 3_565 49.9(8) ?
W2 W1 Cl7 W3 . . . 3_565 1.39(3) ?
W3 W1 Cl7 W3 . . . 3_565 71.00(3) ?
W2 W1 Cl7 W3 3_565 . . 3_565 71.62(2) ?
Cl8 W4 W5 Cl9 . . . . 1.30(7) ?
Cl12 W4 W5 Cl9 . . . . -53.84(7) ?
Cl11 W4 W5 Cl9 . . . . -124.42(7) ?
Cl14 W4 W5 Cl9 . . . . 58.66(7) ?
Cl13 W4 W5 Cl9 . . . . 128.92(6) ?
W5 W4 W5 Cl9 3_675 . . . -177.90(6) ?
W6 W4 W5 Cl9 . . . . 127.42(6) ?
W6 W4 W5 Cl9 3_675 . . . -123.08(6) ?
Cl8 W4 W5 Cl13 . . . 3_675 125.61(6) ?
Cl12 W4 W5 Cl13 . . . 3_675 70.47(5) ?
Cl11 W4 W5 Cl13 . . . 3_675 -0.10(5) ?
Cl14 W4 W5 Cl13 . . . 3_675 -177.03(5) ?
Cl13 W4 W5 Cl13 . . . 3_675 -106.76(4) ?
W5 W4 W5 Cl13 3_675 . . 3_675 -53.59(4) ?
W6 W4 W5 Cl13 . . . 3_675 -108.27(4) ?
W6 W4 W5 Cl13 3_675 . . 3_675 1.23(4) ?
Cl8 W4 W5 Cl11 . . . 3_675 -127.32(6) ?
Cl12 W4 W5 Cl11 . . . 3_675 177.54(5) ?
Cl11 W4 W5 Cl11 . . . 3_675 106.96(4) ?
Cl14 W4 W5 Cl11 . . . 3_675 -69.96(5) ?
Cl13 W4 W5 Cl11 . . . 3_675 0.30(5) ?
W5 W4 W5 Cl11 3_675 . . 3_675 53.48(4) ?
W6 W4 W5 Cl11 . . . 3_675 -1.20(4) ?
W6 W4 W5 Cl11 3_675 . . 3_675 108.30(4) ?
Cl8 W4 W5 Cl14 . . . . -57.36(6) ?
Cl12 W4 W5 Cl14 . . . . -112.50(5) ?
Cl11 W4 W5 Cl14 . . . . 176.92(5) ?
Cl13 W4 W5 Cl14 . . . . 70.26(5) ?
W5 W4 W5 Cl14 3_675 . . . 123.44(4) ?
W6 W4 W5 Cl14 . . . . 68.76(4) ?
W6 W4 W5 Cl14 3_675 . . . 178.26(4) ?
Cl8 W4 W5 Cl12 . . . . 55.14(6) ?
Cl11 W4 W5 Cl12 . . . . -70.57(5) ?
Cl14 W4 W5 Cl12 . . . . 112.50(5) ?
Cl13 W4 W5 Cl12 . . . . -177.23(5) ?
W5 W4 W5 Cl12 3_675 . . . -124.06(4) ?
W6 W4 W5 Cl12 . . . . -178.74(4) ?
W6 W4 W5 Cl12 3_675 . . . -69.24(4) ?
Cl8 W4 W5 W6 . . . 3_675 124.38(5) ?
Cl12 W4 W5 W6 . . . 3_675 69.24(4) ?
Cl11 W4 W5 W6 . . . 3_675 -1.34(4) ?
Cl14 W4 W5 W6 . . . 3_675 -178.26(4) ?
Cl13 W4 W5 W6 . . . 3_675 -108.00(3) ?
W5 W4 W5 W6 3_675 . . 3_675 -54.823(8) ?
W6 W4 W5 W6 . . . 3_675 -109.502(9) ?
Cl8 W4 W5 W4 . . . 3_675 179.20(5) ?
Cl12 W4 W5 W4 . . . 3_675 124.06(4) ?
Cl11 W4 W5 W4 . . . 3_675 53.49(4) ?
Cl14 W4 W5 W4 . . . 3_675 -123.44(4) ?
Cl13 W4 W5 W4 . . . 3_675 -53.17(3) ?
W5 W4 W5 W4 3_675 . . 3_675 0.0 ?
W6 W4 W5 W4 . . . 3_675 -54.679(8) ?
W6 W4 W5 W4 3_675 . . 3_675 54.824(8) ?
Cl8 W4 W5 W6 . . . . -126.12(5) ?
Cl12 W4 W5 W6 . . . . 178.74(4) ?
Cl11 W4 W5 W6 . . . . 108.17(4) ?
Cl14 W4 W5 W6 . . . . -68.76(4) ?
Cl13 W4 W5 W6 . . . . 1.51(3) ?
W5 W4 W5 W6 3_675 . . . 54.680(8) ?
W6 W4 W5 W6 3_675 . . . 109.502(9) ?
Cl8 W4 W6 Cl10 . . . . -2.26(7) ?
Cl12 W4 W6 Cl10 . . . . -127.37(6) ?
Cl11 W4 W6 Cl10 . . . . 125.66(6) ?
Cl14 W4 W6 Cl10 . . . . -56.76(6) ?
Cl13 W4 W6 Cl10 . . . . 55.40(6) ?
W5 W4 W6 Cl10 . . . . -126.14(5) ?
W5 W4 W6 Cl10 3_675 . . . 124.51(5) ?
W6 W4 W6 Cl10 3_675 . . . 179.23(5) ?
Cl8 W4 W6 Cl14 . . . . 54.49(6) ?
Cl12 W4 W6 Cl14 . . . . -70.62(5) ?
Cl11 W4 W6 Cl14 . . . . -177.58(5) ?
Cl13 W4 W6 Cl14 . . . . 112.16(5) ?
W5 W4 W6 Cl14 . . . . -69.39(4) ?
W5 W4 W6 Cl14 3_675 . . . -178.73(4) ?
W6 W4 W6 Cl14 3_675 . . . -124.01(4) ?
Cl8 W4 W6 Cl11 . . . 3_675 125.08(6) ?
Cl12 W4 W6 Cl11 . . . 3_675 -0.03(5) ?
Cl11 W4 W6 Cl11 . . . 3_675 -106.99(4) ?
Cl14 W4 W6 Cl11 . . . 3_675 70.59(5) ?
Cl13 W4 W6 Cl11 . . . 3_675 -177.25(5) ?
W5 W4 W6 Cl11 . . . 3_675 1.20(4) ?
W5 W4 W6 Cl11 3_675 . . 3_675 -108.15(4) ?
W6 W4 W6 Cl11 3_675 . . 3_675 -53.43(4) ?
Cl8 W4 W6 Cl12 . . . 3_675 -128.31(6) ?
Cl12 W4 W6 Cl12 . . . 3_675 106.58(4) ?
Cl11 W4 W6 Cl12 . . . 3_675 -0.38(5) ?
Cl14 W4 W6 Cl12 . . . 3_675 177.19(5) ?
Cl13 W4 W6 Cl12 . . . 3_675 -70.65(5) ?
W5 W4 W6 Cl12 . . . 3_675 107.81(4) ?
W5 W4 W6 Cl12 3_675 . . 3_675 -1.54(4) ?
W6 W4 W6 Cl12 3_675 . . 3_675 53.18(4) ?
Cl8 W4 W6 Cl13 . . . . -57.67(6) ?
Cl12 W4 W6 Cl13 . . . . 177.22(5) ?
Cl11 W4 W6 Cl13 . . . . 70.26(5) ?
Cl14 W4 W6 Cl13 . . . . -112.16(5) ?
W5 W4 W6 Cl13 . . . . 178.45(3) ?
W5 W4 W6 Cl13 3_675 . . . 69.11(3) ?
W6 W4 W6 Cl13 3_675 . . . 123.83(4) ?
Cl8 W4 W6 W5 . . . 3_675 -126.77(5) ?
Cl12 W4 W6 W5 . . . 3_675 108.12(4) ?
Cl11 W4 W6 W5 . . . 3_675 1.15(3) ?
Cl14 W4 W6 W5 . . . 3_675 178.73(4) ?
Cl13 W4 W6 W5 . . . 3_675 -69.11(3) ?
W5 W4 W6 W5 . . . 3_675 109.345(9) ?
W6 W4 W6 W5 3_675 . . 3_675 54.720(8) ?
Cl8 W4 W6 W4 . . . 3_675 178.51(5) ?
Cl12 W4 W6 W4 . . . 3_675 53.40(4) ?
Cl11 W4 W6 W4 . . . 3_675 -53.56(3) ?
Cl14 W4 W6 W4 . . . 3_675 124.01(4) ?
Cl13 W4 W6 W4 . . . 3_675 -123.83(4) ?
W5 W4 W6 W4 . . . 3_675 54.627(8) ?
W5 W4 W6 W4 3_675 . . 3_675 -54.718(8) ?
W6 W4 W6 W4 3_675 . . 3_675 0.0 ?
Cl8 W4 W6 W5 . . . . 123.88(5) ?
Cl12 W4 W6 W5 . . . . -1.23(4) ?
Cl11 W4 W6 W5 . . . . -108.19(4) ?
Cl14 W4 W6 W5 . . . . 69.39(4) ?
Cl13 W4 W6 W5 . . . . -178.45(3) ?
W5 W4 W6 W5 3_675 . . . -109.345(9) ?
W6 W4 W6 W5 3_675 . . . -54.625(8) ?
Cl9 W5 W6 Cl10 . . . . -0.62(8) ?
Cl13 W5 W6 Cl10 3_675 . . . -127.14(6) ?
Cl11 W5 W6 Cl10 3_675 . . . -57.12(6) ?
Cl14 W5 W6 Cl10 . . . . 54.67(6) ?
Cl12 W5 W6 Cl10 . . . . 125.34(6) ?
W6 W5 W6 Cl10 3_675 . . . 178.97(5) ?
W4 W5 W6 Cl10 . . . . 124.12(5) ?
W4 W5 W6 Cl10 3_675 . . . -126.28(5) ?
Cl9 W5 W6 Cl14 . . . . -55.30(7) ?
Cl13 W5 W6 Cl14 3_675 . . . 178.19(5) ?
Cl11 W5 W6 Cl14 3_675 . . . -111.79(5) ?
Cl12 W5 W6 Cl14 . . . . 70.67(5) ?
W6 W5 W6 Cl14 3_675 . . . 124.30(4) ?
W4 W5 W6 Cl14 . . . . 69.45(4) ?
W4 W5 W6 Cl14 3_675 . . . 179.05(4) ?
Cl9 W5 W6 Cl11 . . . 3_675 56.50(7) ?
Cl13 W5 W6 Cl11 3_675 . . 3_675 -70.02(5) ?
Cl14 W5 W6 Cl11 . . . 3_675 111.79(5) ?
Cl12 W5 W6 Cl11 . . . 3_675 -177.54(5) ?
W6 W5 W6 Cl11 3_675 . . 3_675 -123.91(4) ?
W4 W5 W6 Cl11 . . . 3_675 -178.76(4) ?
W4 W5 W6 Cl11 3_675 . . 3_675 -69.16(4) ?
Cl9 W5 W6 Cl12 . . . 3_675 126.62(7) ?
Cl13 W5 W6 Cl12 3_675 . . 3_675 0.11(5) ?
Cl11 W5 W6 Cl12 3_675 . . 3_675 70.13(5) ?
Cl14 W5 W6 Cl12 . . . 3_675 -178.08(5) ?
Cl12 W5 W6 Cl12 . . . 3_675 -107.42(4) ?
W6 W5 W6 Cl12 3_675 . . 3_675 -53.79(4) ?
W4 W5 W6 Cl12 . . . 3_675 -108.63(4) ?
W4 W5 W6 Cl12 3_675 . . 3_675 0.97(4) ?
Cl9 W5 W6 Cl13 . . . . -126.24(7) ?
Cl13 W5 W6 Cl13 3_675 . . . 107.24(4) ?
Cl11 W5 W6 Cl13 3_675 . . . 177.26(5) ?
Cl14 W5 W6 Cl13 . . . . -70.95(5) ?
Cl12 W5 W6 Cl13 . . . . -0.28(5) ?
W6 W5 W6 Cl13 3_675 . . . 53.35(3) ?
W4 W5 W6 Cl13 . . . . -1.50(3) ?
W4 W5 W6 Cl13 3_675 . . . 108.10(3) ?
Cl9 W5 W6 W5 . . . 3_675 -179.59(6) ?
Cl13 W5 W6 W5 3_675 . . 3_675 53.89(4) ?
Cl11 W5 W6 W5 3_675 . . 3_675 123.91(4) ?
Cl14 W5 W6 W5 . . . 3_675 -124.30(4) ?
Cl12 W5 W6 W5 . . . 3_675 -53.63(4) ?
W6 W5 W6 W5 3_675 . . 3_675 0.0 ?
W4 W5 W6 W5 . . . 3_675 -54.848(8) ?
W4 W5 W6 W5 3_675 . . 3_675 54.754(8) ?
Cl9 W5 W6 W4 . . . . -124.74(6) ?
Cl13 W5 W6 W4 3_675 . . . 108.74(4) ?
Cl11 W5 W6 W4 3_675 . . . 178.76(4) ?
Cl14 W5 W6 W4 . . . . -69.45(4) ?
Cl12 W5 W6 W4 . . . . 1.22(4) ?
W6 W5 W6 W4 3_675 . . . 54.847(8) ?
W4 W5 W6 W4 3_675 . . . 109.602(9) ?
Cl9 W5 W6 W4 . . . 3_675 125.65(6) ?
Cl13 W5 W6 W4 3_675 . . 3_675 -0.86(4) ?
Cl11 W5 W6 W4 3_675 . . 3_675 69.16(4) ?
Cl14 W5 W6 W4 . . . 3_675 -179.05(4) ?
Cl12 W5 W6 W4 . . . 3_675 -108.38(4) ?
W6 W5 W6 W4 3_675 . . 3_675 -54.755(8) ?
W4 W5 W6 W4 . . . 3_675 -109.602(9) ?
Cl8 W4 Cl11 W5 . . . 3_675 145.27(4) ?
Cl12 W4 Cl11 W5 . . . 3_675 -124.25(4) ?
Cl14 W4 Cl11 W5 . . . 3_675 -31.1(6) ?
Cl13 W4 Cl11 W5 . . . 3_675 52.29(4) ?
W5 W4 Cl11 W5 . . . 3_675 -70.52(3) ?
W6 W4 Cl11 W5 . . . 3_675 -1.17(4) ?
W6 W4 Cl11 W5 3_675 . . 3_675 -71.88(2) ?
Cl8 W4 Cl11 W6 . . . 3_675 -142.85(4) ?
Cl12 W4 Cl11 W6 . . . 3_675 -52.37(4) ?
Cl14 W4 Cl11 W6 . . . 3_675 40.8(6) ?
Cl13 W4 Cl11 W6 . . . 3_675 124.17(4) ?
W5 W4 Cl11 W6 . . . 3_675 1.36(4) ?
W5 W4 Cl11 W6 3_675 . . 3_675 71.88(2) ?
W6 W4 Cl11 W6 . . . 3_675 70.71(3) ?
Cl8 W4 Cl12 W6 . . . 3_675 144.65(4) ?
Cl11 W4 Cl12 W6 . . . 3_675 52.35(4) ?
Cl14 W4 Cl12 W6 . . . 3_675 -123.53(4) ?
Cl13 W4 Cl12 W6 . . . 3_675 -27.8(8) ?
W5 W4 Cl12 W6 . . . 3_675 -71.55(2) ?
W5 W4 Cl12 W6 3_675 . . 3_675 -0.99(4) ?
W6 W4 Cl12 W6 . . . 3_675 -70.30(3) ?
Cl8 W4 Cl12 W5 . . . . -143.80(4) ?
Cl11 W4 Cl12 W5 . . . . 123.90(4) ?
Cl14 W4 Cl12 W5 . . . . -51.98(4) ?
Cl13 W4 Cl12 W5 . . . . 43.7(8) ?
W5 W4 Cl12 W5 3_675 . . . 70.56(3) ?
W6 W4 Cl12 W5 . . . . 1.25(4) ?
W6 W4 Cl12 W5 3_675 . . . 71.55(2) ?
Cl9 W5 Cl12 W4 . . . . 144.91(4) ?
Cl13 W5 Cl12 W4 3_675 . . . -124.42(4) ?
Cl11 W5 Cl12 W4 3_675 . . . -33.9(7) ?
Cl14 W5 Cl12 W4 . . . . 51.99(3) ?
W6 W5 Cl12 W4 3_675 . . . -72.11(2) ?
W4 W5 Cl12 W4 3_675 . . . -70.55(3) ?
W6 W5 Cl12 W4 . . . . -1.24(4) ?
Cl9 W5 Cl12 W6 . . . 3_675 -142.99(4) ?
Cl13 W5 Cl12 W6 3_675 . . 3_675 -52.32(3) ?
Cl11 W5 Cl12 W6 3_675 . . 3_675 38.2(7) ?
Cl14 W5 Cl12 W6 . . . 3_675 124.10(3) ?
W4 W5 Cl12 W6 . . . 3_675 72.11(2) ?
W4 W5 Cl12 W6 3_675 . . 3_675 1.56(4) ?
W6 W5 Cl12 W6 . . . 3_675 70.87(3) ?
Cl8 W4 Cl13 W5 . . . 3_675 -144.69(4) ?
Cl12 W4 Cl13 W5 . . . 3_675 27.8(8) ?
Cl11 W4 Cl13 W5 . . . 3_675 -52.41(4) ?
Cl14 W4 Cl13 W5 . . . 3_675 123.49(4) ?
W5 W4 Cl13 W5 . . . 3_675 70.12(3) ?
W6 W4 Cl13 W5 . . . 3_675 71.64(2) ?
W6 W4 Cl13 W5 3_675 . . 3_675 0.88(4) ?
Cl8 W4 Cl13 W6 . . . . 143.66(4) ?
Cl12 W4 Cl13 W6 . . . . -43.9(8) ?
Cl11 W4 Cl13 W6 . . . . -124.05(4) ?
Cl14 W4 Cl13 W6 . . . . 51.85(4) ?
W5 W4 Cl13 W6 . . . . -1.53(3) ?
W5 W4 Cl13 W6 3_675 . . . -71.64(2) ?
W6 W4 Cl13 W6 3_675 . . . -70.77(3) ?
Cl10 W6 Cl13 W5 . . . 3_675 144.19(4) ?
Cl14 W6 Cl13 W5 . . . 3_675 -124.18(4) ?
Cl11 W6 Cl13 W5 3_675 . . 3_675 -34.8(6) ?
Cl12 W6 Cl13 W5 3_675 . . 3_675 52.26(4) ?
W4 W6 Cl13 W5 . . . 3_675 -71.93(2) ?
W4 W6 Cl13 W5 3_675 . . 3_675 -1.24(4) ?
W5 W6 Cl13 W5 . . . 3_675 -70.41(3) ?
Cl10 W6 Cl13 W4 . . . . -143.88(4) ?
Cl14 W6 Cl13 W4 . . . . -52.24(3) ?
Cl11 W6 Cl13 W4 3_675 . . . 37.2(6) ?
Cl12 W6 Cl13 W4 3_675 . . . 124.19(4) ?
W5 W6 Cl13 W4 3_675 . . . 71.93(2) ?
W4 W6 Cl13 W4 3_675 . . . 70.69(3) ?
W5 W6 Cl13 W4 . . . . 1.52(3) ?
Cl10 W6 Cl14 W5 . . . . -145.25(4) ?
Cl11 W6 Cl14 W5 3_675 . . . -52.28(4) ?
Cl12 W6 Cl14 W5 3_675 . . . 28.2(8) ?
Cl13 W6 Cl14 W5 . . . . 123.72(4) ?
W5 W6 Cl14 W5 3_675 . . . 70.31(3) ?
W4 W6 Cl14 W5 . . . . 71.56(2) ?
W4 W6 Cl14 W5 3_675 . . . 0.94(4) ?
Cl10 W6 Cl14 W4 . . . . 143.19(4) ?
Cl11 W6 Cl14 W4 3_675 . . . -123.84(4) ?
Cl12 W6 Cl14 W4 3_675 . . . -43.4(8) ?
Cl13 W6 Cl14 W4 . . . . 52.16(3) ?
W5 W6 Cl14 W4 3_675 . . . -1.25(4) ?
W4 W6 Cl14 W4 3_675 . . . -70.62(3) ?
W5 W6 Cl14 W4 . . . . -71.56(2) ?
Cl9 W5 Cl14 W6 . . . . 145.49(5) ?
Cl13 W5 Cl14 W6 3_675 . . . -26.1(8) ?
Cl11 W5 Cl14 W6 3_675 . . . 52.29(4) ?
Cl12 W5 Cl14 W6 . . . . -123.83(4) ?
W6 W5 Cl14 W6 3_675 . . . -70.29(3) ?
W4 W5 Cl14 W6 . . . . -72.01(2) ?
W4 W5 Cl14 W6 3_675 . . . -0.93(4) ?
Cl9 W5 Cl14 W4 . . . . -142.49(5) ?
Cl13 W5 Cl14 W4 3_675 . . . 45.9(8) ?
Cl11 W5 Cl14 W4 3_675 . . . 124.30(4) ?
Cl12 W5 Cl14 W4 . . . . -51.82(4) ?
W6 W5 Cl14 W4 3_675 . . . 1.72(4) ?
W4 W5 Cl14 W4 3_675 . . . 71.08(3) ?
W6 W5 Cl14 W4 . . . . 72.01(2) ?
Cl8 W4 Cl14 W6 . . . . -145.23(4) ?
Cl12 W4 Cl14 W6 . . . . 124.27(4) ?
Cl11 W4 Cl14 W6 . . . . 31.1(6) ?
Cl13 W4 Cl14 W6 . . . . -52.24(4) ?
W5 W4 Cl14 W6 . . . . 72.10(2) ?
W5 W4 Cl14 W6 3_675 . . . 1.24(3) ?
W6 W4 Cl14 W6 3_675 . . . 70.39(3) ?
Cl8 W4 Cl14 W5 . . . . 142.67(4) ?
Cl12 W4 Cl14 W5 . . . . 52.17(4) ?
Cl11 W4 Cl14 W5 . . . . -41.0(6) ?
Cl13 W4 Cl14 W5 . . . . -124.34(4) ?
W5 W4 Cl14 W5 3_675 . . . -70.86(3) ?
W6 W4 Cl14 W5 . . . . -72.10(2) ?
W6 W4 Cl14 W5 3_675 . . . -1.71(4) ?
C9 N1 C1 C2 . . . . -174.2(4) ?
C13 N1 C1 C2 . . . . -55.6(6) ?
C5 N1 C1 C2 . . . . 64.6(6) ?
N1 C1 C2 C3 . . . . 156.0(5) ?
C1 C2 C3 C4 . . . . 166.7(5) ?
C9 N1 C5 C6 . . . . 56.9(6) ?
C13 N1 C5 C6 . . . . -62.6(6) ?
C1 N1 C5 C6 . . . . 175.8(4) ?
N1 C5 C6 C7 . . . . 92.1(6) ?
C5 C6 C7 C8 . . . . 169.6(5) ?
C13 N1 C9 C10 . . . . 176.7(4) ?
C1 N1 C9 C10 . . . . -62.5(5) ?
C5 N1 C9 C10 . . . . 56.6(6) ?
N1 C9 C10 C11 . . . . -174.0(4) ?
C9 C10 C11 C12 . . . . 69.5(6) ?
C9 N1 C13 C14A . . . . 53.3(10) ?
C1 N1 C13 C14A . . . . -65.4(10) ?
C5 N1 C13 C14A . . . . 174.9(9) ?
C9 N1 C13 C14 . . . . 77.2(7) ?
C1 N1 C13 C14 . . . . -41.5(8) ?
C5 N1 C13 C14 . . . . -161.2(6) ?
N1 C13 C14 C15 . . . . 177.2(8) ?
C14A C13 C14 C15 . . . . -93(3) ?
C13 C14 C15 C16 . . . . 64.0(17) ?
N1 C13 C14A C15A . . . . 165.1(13) ?
C14 C13 C14A C15A . . . . 65(3) ?
C13 C14A C15A C16A . . . . -69(3) ?
C29 N2 C17 C18 . . . . 58.6(6) ?
C25 N2 C17 C18 . . . . -179.9(4) ?
C21 N2 C17 C18 . . . . -58.6(6) ?
N2 C17 C18 C19 . . . . 167.6(4) ?
C17 C18 C19 C20 . . . . -67.5(6) ?
C29 N2 C21 C22 . . . . -176.0(5) ?
C17 N2 C21 C22 . . . . -54.7(6) ?
C25 N2 C21 C22 . . . . 62.6(6) ?
N2 C21 C22 C23 . . . . -177.5(4) ?
C21 C22 C23 C24 . . . . 70.9(6) ?
C29 N2 C25 C26 . . . . -55.0(6) ?
C17 N2 C25 C26 . . . . -176.4(4) ?
C21 N2 C25 C26 . . . . 62.4(6) ?
N2 C25 C26 C27 . . . . 175.8(4) ?
C25 C26 C27 C28 . . . . 66.5(6) ?
C17 N2 C29 C30 . . . . 63.1(6) ?
C25 N2 C29 C30 . . . . -54.4(6) ?
C21 N2 C29 C30 . . . . -175.8(5) ?
N2 C29 C30 C31 . . . . 173.5(4) ?
C29 C30 C31 C32 . . . . -64.5(7) ?
